data_7017214
loop_
_publ_author_name
'Hall, Benjamin R.'
'Manck, Lauren E.'
'Tidmarsh, Ian S.'
'Stephenson, Andrew'
'Taylor, Brian F.'
'Blaikie, Emma J.'
'Griend, Douglas A Vander'
'Ward, Michael D.'

_publ_section_title
;
 Structures, host-guest chemistry and mechanism of stepwise self-assembly
 of M(4)L(6) tetrahedral cage complexes.
;
_journal_issue 45
_journal_name_full 'Dalton transactions (Cambridge, England : 2003)'
_journal_page_first 12132
_journal_page_last 12145
_journal_paper_doi 10.1039/c1dt10781j
_journal_volume 40
_journal_year 2011
_chemical_formula_sum 'C185 H159 B8 F32 N41 O10 Zn4'
_chemical_formula_weight 4072.49
_chemical_name_systematic
;
?
;
_space_group_IT_number 14
_symmetry_cell_setting monoclinic
_symmetry_space_group_name_Hall '-P 2yn'
_symmetry_space_group_name_H-M 'P 1 21/n 1'
_atom_sites_solution_hydrogens geom
_atom_sites_solution_primary direct
_atom_sites_solution_secondary difmap
_audit_creation_method SHELXL-97
_cell_angle_alpha 90.00
_cell_angle_beta 91.42(2)
_cell_angle_gamma 90.00
_cell_formula_units_Z 4
_cell_length_a 18.976(5)
_cell_length_b 36.829(10)
_cell_length_c 32.327(10)
_cell_measurement_temperature 150(2)
_cell_volume 22585(11)
_computing_cell_refinement 'Bruker SAINT'
_computing_data_collection 'Bruker APEX2'
_computing_data_reduction 'Bruker SAINT'
_computing_molecular_graphics 'Bruker SHELXTL'
_computing_publication_material 'Bruker SHELXTL'
_computing_structure_refinement 'SHELXL-97 (Sheldrick, 2008)'
_computing_structure_solution 'SHELXS-97 (Sheldrick, 2008)'
_diffrn_ambient_temperature 150(2)
_diffrn_measured_fraction_theta_full 0.974
_diffrn_measured_fraction_theta_max 0.974
_diffrn_measurement_device_type 'Bruker APEX-II CCD'
_diffrn_measurement_method '\f and \w scans'
_diffrn_radiation_monochromator graphite
_diffrn_radiation_source 'fine-focus sealed tube'
_diffrn_radiation_type MoK\a
_diffrn_radiation_wavelength 0.71073
_diffrn_reflns_av_R_equivalents 0.2739
_diffrn_reflns_av_sigmaI/netI 0.1579
_diffrn_reflns_limit_h_max 20
_diffrn_reflns_limit_h_min -20
_diffrn_reflns_limit_k_max 39
_diffrn_reflns_limit_k_min -39
_diffrn_reflns_limit_l_max 34
_diffrn_reflns_limit_l_min -34
_diffrn_reflns_number 154916
_diffrn_reflns_theta_full 22.50
_diffrn_reflns_theta_max 22.50
_diffrn_reflns_theta_min 1.11
_exptl_absorpt_coefficient_mu 0.505
_exptl_absorpt_correction_T_max 0.9281
_exptl_absorpt_correction_T_min 0.8633
_exptl_absorpt_correction_type multi-scan
_exptl_absorpt_process_details sadabs
_exptl_crystal_colour colourless
_exptl_crystal_density_diffrn 1.198
_exptl_crystal_density_method 'not measured'
_exptl_crystal_description block
_exptl_crystal_F_000 8336
_exptl_crystal_size_max 0.30
_exptl_crystal_size_mid 0.20
_exptl_crystal_size_min 0.15
_refine_diff_density_max 1.267
_refine_diff_density_min -1.243
_refine_diff_density_rms 0.247
_refine_ls_extinction_method none
_refine_ls_goodness_of_fit_ref 1.573
_refine_ls_hydrogen_treatment mixed
_refine_ls_matrix_type full
_refine_ls_number_parameters 1893
_refine_ls_number_reflns 28763
_refine_ls_number_restraints 2198
_refine_ls_restrained_S_all 1.520
_refine_ls_R_factor_all 0.2541
_refine_ls_R_factor_gt 0.1947
_refine_ls_shift/su_max 0.002
_refine_ls_shift/su_mean 0.000
_refine_ls_structure_factor_coef Fsqd
_refine_ls_weighting_details 'calc w=1/[\s^2^(Fo^2^)+(0.2000P)^2^+0.0000P] where P=(Fo^2^+2Fc^2^)/3'
_refine_ls_weighting_scheme calc
_refine_ls_wR_factor_gt 0.4319
_refine_ls_wR_factor_ref 0.4722
_reflns_number_gt 17406
_reflns_number_total 28763
_reflns_threshold_expression >2sigma(I)
_cod_data_source_file c1dt10781j.txt
_cod_data_source_block imw1131p21n
_cod_depositor_comments
;
The following automatic conversions were performed:

'_symmetry_cell_setting' value 'Monoclinic' changed to 'monoclinic'
according to /home/saulius/struct/CIF-dictionaries/cif_core.dic
dictionary named 'cif_core.dic' version 2.4.1 from 2010-06-29.

Automatic conversion script
Id: cif_fix_values 1715 2011-07-08 13:25:40Z adriana 
;
_cod_original_sg_symbol_H-M P2(1)/n
_cod_database_code 7017214

loop_
_symmetry_equiv_pos_as_xyz
'x, y, z'
'-x+1/2, y+1/2, -z+1/2'
'-x, -y, -z'
'x-1/2, -y-1/2, z-1/2'

loop_
_atom_site_label
_atom_site_type_symbol
_atom_site_fract_x
_atom_site_fract_y
_atom_site_fract_z
_atom_site_U_iso_or_equiv
_atom_site_adp_type
_atom_site_occupancy
_atom_site_symmetry_multiplicity
_atom_site_calc_flag
_atom_site_refinement_flags
_atom_site_disorder_assembly
_atom_site_disorder_group
Zn1 Zn 0.86988(9) 0.90073(4) 0.56496(5) 0.0397(5) Uani 1 1 d . . .
Zn2 Zn 0.49870(8) 0.89700(4) 0.84438(5) 0.0320(4) Uani 1 1 d . . .
Zn3 Zn 0.63255(8) 1.18086(4) 0.68704(5) 0.0314(4) Uani 1 1 d . . .
Zn4 Zn 1.09065(8) 1.02423(4) 0.87019(5) 0.0288(4) Uani 1 1 d . . .
N111 N 0.9689(4) 0.9073(2) 0.5345(3) 0.0431(11) Uani 1 1 d GU . .
C112 C 1.0278(5) 0.9053(2) 0.5608(2) 0.0422(10) Uani 1 1 d GU . .
C113 C 1.0950(4) 0.9066(2) 0.5448(3) 0.0435(11) Uani 1 1 d GU . .
H113 H 1.1352 0.9053 0.5628 0.052 Uiso 1 1 calc R . .
C114 C 1.1034(4) 0.9099(2) 0.5024(3) 0.0444(12) Uani 1 1 d GU . .
H114 H 1.1494 0.9108 0.4914 0.053 Uiso 1 1 calc R . .
C115 C 1.0446(5) 0.9119(3) 0.4760(2) 0.0448(12) Uani 1 1 d GU . .
H115 H 1.0503 0.9142 0.4470 0.054 Uiso 1 1 calc R . .
C116 C 0.9773(4) 0.9106(2) 0.4920(2) 0.0442(12) Uani 1 1 d GU . .
H116 H 0.9371 0.9120 0.4740 0.053 Uiso 1 1 calc R . .
N121 N 0.9455(4) 0.9019(2) 0.6585(2) 0.0380(10) Uani 1 1 d GU . .
N122 N 0.9439(4) 0.9047(2) 0.6146(2) 0.0389(10) Uani 1 1 d GU . .
C123 C 1.0144(4) 0.9029(3) 0.6010(2) 0.0400(10) Uani 1 1 d GU . .
C124 C 1.0596(3) 0.8991(3) 0.6365(3) 0.0394(11) Uani 1 1 d GU . .
H124 H 1.1095 0.8973 0.6364 0.047 Uiso 1 1 calc R . .
C125 C 1.0170(4) 0.8984(2) 0.6719(2) 0.0386(10) Uani 1 1 d GU . .
H125 H 1.0334 0.8961 0.6998 0.046 Uiso 1 1 calc R . .
C126 C 0.8853(7) 0.9001(3) 0.6817(5) 0.0374(10) Uani 1 1 d U . .
H12A H 0.8479 0.9146 0.6676 0.045 Uiso 1 1 calc R . .
H12B H 0.8954 0.9115 0.7089 0.045 Uiso 1 1 calc R . .
N131 N 0.4024(3) 0.8757(2) 0.8717(3) 0.0406(11) Uani 1 1 d GU . .
C132 C 0.3582(4) 0.8575(2) 0.8438(2) 0.0408(10) Uani 1 1 d GU . .
C133 C 0.2979(4) 0.8403(2) 0.8575(2) 0.0413(11) Uani 1 1 d GU . .
H133 H 0.2677 0.8279 0.8384 0.050 Uiso 1 1 calc R . .
C134 C 0.2818(4) 0.8414(2) 0.8992(3) 0.0416(12) Uani 1 1 d GU . .
H134 H 0.2405 0.8297 0.9086 0.050 Uiso 1 1 calc R . .
C135 C 0.3259(4) 0.8597(2) 0.9271(2) 0.0416(12) Uani 1 1 d GU . .
H135 H 0.3149 0.8604 0.9556 0.050 Uiso 1 1 calc R . .
C136 C 0.3863(4) 0.8768(2) 0.9134(2) 0.0411(12) Uani 1 1 d GU . .
H136 H 0.4165 0.8893 0.9325 0.049 Uiso 1 1 calc R . .
N141 N 0.4549(4) 0.8638(2) 0.7505(2) 0.0407(10) Uani 1 1 d GU . .
N142 N 0.4470(4) 0.8682(2) 0.7937(2) 0.0406(10) Uani 1 1 d GU . .
C143 C 0.3795(4) 0.8548(3) 0.8040(2) 0.0409(10) Uani 1 1 d GU . .
C144 C 0.3457(3) 0.8421(3) 0.7671(3) 0.0413(11) Uani 1 1 d GU . .
H144 H 0.2999 0.8317 0.7649 0.050 Uiso 1 1 calc R . .
C145 C 0.3923(5) 0.8476(2) 0.7340(2) 0.0412(11) Uani 1 1 d GU . .
H145 H 0.3832 0.8416 0.7058 0.049 Uiso 1 1 calc R . .
C146 C 0.5198(7) 0.8701(4) 0.7305(5) 0.0398(10) Uani 1 1 d U . .
H14A H 0.5369 0.8948 0.7375 0.048 Uiso 1 1 calc R . .
H14B H 0.5117 0.8690 0.7002 0.048 Uiso 1 1 calc R . .
C151 C 0.7656(4) 0.8252(2) 0.7156(3) 0.0377(9) Uani 1 1 d GU . .
C152 C 0.7939(4) 0.85938(16) 0.7086(3) 0.0374(10) Uani 1 1 d GU . .
H152 H 0.7697 0.8805 0.7175 0.045 Uiso 1 1 calc R . .
C153 C 0.8576(4) 0.86275(15) 0.6887(3) 0.0372(9) Uani 1 1 d GU . .
C154 C 0.8931(4) 0.8319(2) 0.6757(3) 0.0374(10) Uani 1 1 d GU . .
H154 H 0.9366 0.8342 0.6621 0.045 Uiso 1 1 calc R . .
C155 C 0.8648(4) 0.79770(16) 0.6827(3) 0.0376(11) Uani 1 1 d GU . .
H155 H 0.8890 0.7766 0.6738 0.045 Uiso 1 1 calc R . .
C156 C 0.8011(4) 0.79433(15) 0.7026(3) 0.0377(10) Uani 1 1 d GU . .
H156 H 0.7818 0.7710 0.7074 0.045 Uiso 1 1 calc R . .
C161 C 0.6953(3) 0.8216(2) 0.7359(3) 0.0382(9) Uani 1 1 d GU . .
C162 C 0.6425(4) 0.84676(19) 0.7267(3) 0.0386(10) Uani 1 1 d GU . .
H162 H 0.6519 0.8668 0.7092 0.046 Uiso 1 1 calc R . .
C163 C 0.5760(4) 0.84255(19) 0.7431(3) 0.0391(9) Uani 1 1 d GU . .
C164 C 0.5622(3) 0.8132(2) 0.7688(3) 0.0389(10) Uani 1 1 d GU . .
H164 H 0.5168 0.8104 0.7800 0.047 Uiso 1 1 calc R . .
C165 C 0.6150(4) 0.78810(18) 0.7780(3) 0.0385(11) Uani 1 1 d GU . .
H165 H 0.6056 0.7681 0.7955 0.046 Uiso 1 1 calc R . .
C166 C 0.6815(4) 0.79230(19) 0.7615(3) 0.0382(10) Uani 1 1 d GU . .
H166 H 0.7176 0.7751 0.7678 0.046 Uiso 1 1 calc R . .
N211 N 0.8774(5) 0.84242(15) 0.5646(3) 0.0514(12) Uani 1 1 d GU . .
C212 C 0.8204(4) 0.8245(2) 0.5814(3) 0.0509(12) Uani 1 1 d GU . .
C213 C 0.8182(4) 0.7868(2) 0.5817(3) 0.0515(13) Uani 1 1 d GU . .
H213 H 0.7792 0.7745 0.5932 0.062 Uiso 1 1 calc R . .
C214 C 0.8731(5) 0.76697(15) 0.5651(3) 0.0524(13) Uani 1 1 d GU . .
H214 H 0.8716 0.7412 0.5653 0.063 Uiso 1 1 calc R . .
C215 C 0.9302(4) 0.7849(2) 0.5483(3) 0.0526(13) Uani 1 1 d GU . .
H215 H 0.9677 0.7713 0.5370 0.063 Uiso 1 1 calc R . .
C216 C 0.9323(4) 0.8226(2) 0.5481(3) 0.0523(13) Uani 1 1 d GU . .
H216 H 0.9714 0.8348 0.5366 0.063 Uiso 1 1 calc R . .
N221 N 0.7175(5) 0.89894(16) 0.6150(3) 0.0485(11) Uani 1 1 d GU . .
N222 N 0.7782(4) 0.8834(2) 0.5973(3) 0.0485(11) Uani 1 1 d GU . .
C223 C 0.7679(5) 0.8452(2) 0.5949(3) 0.0494(11) Uani 1 1 d GU . .
C224 C 0.7008(5) 0.83722(17) 0.6112(4) 0.0491(12) Uani 1 1 d GU . .
H224 H 0.6803 0.8138 0.6134 0.059 Uiso 1 1 calc R . .
C225 C 0.6696(4) 0.8704(2) 0.6235(3) 0.0488(11) Uani 1 1 d GU . .
H225 H 0.6247 0.8731 0.6355 0.059 Uiso 1 1 calc R . .
C226 C 0.7092(8) 0.9361(4) 0.6207(5) 0.0483(11) Uani 1 1 d U . .
H22A H 0.7560 0.9473 0.6259 0.058 Uiso 1 1 calc R . .
H22B H 0.6804 0.9404 0.6453 0.058 Uiso 1 1 calc R . .
N231 N 0.6267(5) 1.23926(14) 0.6775(3) 0.0427(12) Uani 1 1 d GU . .
C232 C 0.6392(5) 1.25168(18) 0.6377(2) 0.0433(11) Uani 1 1 d GU . .
C233 C 0.6359(5) 1.2886(2) 0.6291(2) 0.0429(12) Uani 1 1 d GU . .
H233 H 0.6444 1.2971 0.6019 0.051 Uiso 1 1 calc R . .
C234 C 0.6200(5) 1.31314(14) 0.6602(3) 0.0427(12) Uani 1 1 d GU . .
H234 H 0.6177 1.3384 0.6543 0.051 Uiso 1 1 calc R . .
C235 C 0.6075(5) 1.30071(18) 0.6999(2) 0.0425(12) Uani 1 1 d GU . .
H235 H 0.5967 1.3175 0.7212 0.051 Uiso 1 1 calc R . .
C236 C 0.6109(5) 1.26377(19) 0.7086(2) 0.0425(12) Uani 1 1 d GU . .
H236 H 0.6023 1.2553 0.7357 0.051 Uiso 1 1 calc R . .
N241 N 0.6909(5) 1.17034(16) 0.5868(3) 0.0458(10) Uani 1 1 d GU . .
N242 N 0.6697(5) 1.1901(2) 0.6221(2) 0.0448(11) Uani 1 1 d GU . .
C243 C 0.6554(6) 1.22635(18) 0.6096(3) 0.0446(10) Uani 1 1 d GU . .
C244 C 0.6678(6) 1.22905(18) 0.5666(3) 0.0456(11) Uani 1 1 d GU . .
H244 H 0.6623 1.2503 0.5501 0.055 Uiso 1 1 calc R . .
C245 C 0.6897(5) 1.1944(2) 0.5525(2) 0.0460(11) Uani 1 1 d GU . .
H245 H 0.7015 1.1884 0.5249 0.055 Uiso 1 1 calc R . .
C246 C 0.7073(8) 1.1341(4) 0.5891(5) 0.0463(10) Uani 1 1 d U . .
H24A H 0.7225 1.1282 0.6178 0.056 Uiso 1 1 calc R . .
H24B H 0.7474 1.1292 0.5709 0.056 Uiso 1 1 calc R . .
C251 C 0.6241(5) 1.00997(16) 0.5548(3) 0.0485(10) Uani 1 1 d GU . .
C252 C 0.6598(6) 0.9914(2) 0.5864(3) 0.0484(11) Uani 1 1 d GU . .
H252 H 0.6750 1.0040 0.6106 0.058 Uiso 1 1 calc R . .
C253 C 0.6731(5) 0.9545(2) 0.5825(3) 0.0485(10) Uani 1 1 d GU . .
C254 C 0.6508(5) 0.93610(16) 0.5470(3) 0.0488(11) Uani 1 1 d GU . .
H254 H 0.6599 0.9109 0.5443 0.059 Uiso 1 1 calc R . .
C255 C 0.6151(5) 0.9546(2) 0.5154(3) 0.0489(12) Uani 1 1 d GU . .
H255 H 0.5999 0.9420 0.4911 0.059 Uiso 1 1 calc R . .
C256 C 0.6018(5) 0.9916(2) 0.5193(3) 0.0488(11) Uani 1 1 d GU . .
H256 H 0.5774 1.0042 0.4977 0.059 Uiso 1 1 calc R . .
C261 C 0.6068(5) 1.04892(16) 0.5594(4) 0.0484(10) Uani 1 1 d GU . .
C262 C 0.6591(4) 1.0723(2) 0.5741(4) 0.0477(11) Uani 1 1 d GU . .
H262 H 0.7039 1.0630 0.5826 0.057 Uiso 1 1 calc R . .
C263 C 0.6460(4) 1.10940(19) 0.5764(4) 0.0474(10) Uani 1 1 d GU . .
C264 C 0.5806(5) 1.12305(16) 0.5640(4) 0.0482(11) Uani 1 1 d GU . .
H264 H 0.5716 1.1484 0.5656 0.058 Uiso 1 1 calc R . .
C265 C 0.5283(4) 1.0996(2) 0.5492(4) 0.0486(12) Uani 1 1 d GU . .
H265 H 0.4835 1.1090 0.5407 0.058 Uiso 1 1 calc R . .
C266 C 0.5414(4) 1.06258(19) 0.5469(4) 0.0486(11) Uani 1 1 d GU . .
H266 H 0.5057 1.0466 0.5368 0.058 Uiso 1 1 calc R . .
N311 N 0.8134(5) 0.9003(2) 0.5065(2) 0.0475(12) Uani 1 1 d GU . .
C312 C 0.7899(5) 0.93417(18) 0.4932(3) 0.0465(11) Uani 1 1 d GU . .
C313 C 0.7553(5) 0.93767(18) 0.4549(3) 0.0480(12) Uani 1 1 d GU . .
H313 H 0.7392 0.9608 0.4458 0.058 Uiso 1 1 calc R . .
C314 C 0.7443(6) 0.9073(2) 0.4301(2) 0.0489(13) Uani 1 1 d GU . .
H314 H 0.7206 0.9097 0.4040 0.059 Uiso 1 1 calc R . .
C315 C 0.7678(6) 0.87343(19) 0.4434(3) 0.0492(13) Uani 1 1 d GU . .
H315 H 0.7602 0.8527 0.4265 0.059 Uiso 1 1 calc R . .
C316 C 0.8024(5) 0.86993(17) 0.4817(3) 0.0487(13) Uani 1 1 d GU . .
H316 H 0.8184 0.8468 0.4908 0.058 Uiso 1 1 calc R . .
N321 N 0.8507(5) 0.9896(2) 0.5764(2) 0.0408(10) Uani 1 1 d GU . .
N322 N 0.8419(5) 0.95573(16) 0.5559(3) 0.0421(10) Uani 1 1 d GU . .
C323 C 0.8072(6) 0.9623(2) 0.5172(2) 0.0437(10) Uani 1 1 d GU . .
C324 C 0.7945(6) 1.0002(2) 0.5139(3) 0.0427(11) Uani 1 1 d GU . .
H324 H 0.7719 1.0122 0.4911 0.051 Uiso 1 1 calc R . .
C325 C 0.8214(5) 1.01704(16) 0.5505(3) 0.0417(11) Uani 1 1 d GU . .
H325 H 0.8200 1.0423 0.5565 0.050 Uiso 1 1 calc R . .
C326 C 0.8858(7) 0.9937(4) 0.6137(5) 0.0387(10) Uani 1 1 d U . .
H32A H 0.8731 0.9733 0.6321 0.046 Uiso 1 1 calc R . .
H32B H 0.8701 1.0165 0.6268 0.046 Uiso 1 1 calc R . .
N331 N 1.1715(4) 1.0243(2) 0.9191(2) 0.0398(11) Uani 1 1 d GU . .
C332 C 1.2236(4) 0.9980(2) 0.9160(2) 0.0396(10) Uani 1 1 d GU . .
C333 C 1.2791(4) 0.9969(2) 0.9449(3) 0.0407(11) Uani 1 1 d GU . .
H333 H 1.3147 0.9789 0.9428 0.049 Uiso 1 1 calc R . .
C334 C 1.2824(4) 1.0221(2) 0.9769(3) 0.0412(12) Uani 1 1 d GU . .
H334 H 1.3204 1.0213 0.9966 0.049 Uiso 1 1 calc R . .
C335 C 1.2303(5) 1.0484(2) 0.9800(2) 0.0408(12) Uani 1 1 d GU . .
H335 H 1.2326 1.0656 1.0018 0.049 Uiso 1 1 calc R . .
C336 C 1.1749(4) 1.0495(2) 0.9511(3) 0.0403(12) Uani 1 1 d GU . .
H336 H 1.1393 1.0675 0.9532 0.048 Uiso 1 1 calc R . .
N341 N 1.1663(4) 0.9536(2) 0.8227(2) 0.0372(9) Uani 1 1 d GU . .
N342 N 1.1608(4) 0.9805(2) 0.8539(3) 0.0376(10) Uani 1 1 d GU . .
C343 C 1.2171(5) 0.9752(2) 0.8830(2) 0.0385(10) Uani 1 1 d GU . .
C344 C 1.2574(4) 0.9451(2) 0.8698(3) 0.0386(10) Uani 1 1 d GU . .
H344 H 1.2982 0.9355 0.8835 0.046 Uiso 1 1 calc R . .
C345 C 1.2260(4) 0.9317(2) 0.8325(3) 0.0381(10) Uani 1 1 d GU . .
H345 H 1.2421 0.9116 0.8169 0.046 Uiso 1 1 calc R . .
C346 C 1.1220(7) 0.9540(4) 0.7891(4) 0.0366(10) Uani 1 1 d U . .
H34A H 1.0752 0.9624 0.7980 0.044 Uiso 1 1 calc R . .
H34B H 1.1163 0.9288 0.7790 0.044 Uiso 1 1 calc R . .
C351 C 1.0801(4) 0.9974(2) 0.6439(2) 0.0369(9) Uani 1 1 d GU . .
C352 C 1.0072(4) 0.9953(2) 0.6459(2) 0.0370(10) Uani 1 1 d GU . .
H352 H 0.9853 0.9943 0.6720 0.044 Uiso 1 1 calc R . .
C353 C 0.9661(3) 0.9946(2) 0.6097(2) 0.0378(9) Uani 1 1 d GU . .
C354 C 0.9980(4) 0.9961(2) 0.5715(2) 0.0376(10) Uani 1 1 d GU . .
H354 H 0.9700 0.9956 0.5468 0.045 Uiso 1 1 calc R . .
C355 C 1.0710(4) 0.9982(2) 0.5695(2) 0.0376(11) Uani 1 1 d GU . .
H355 H 1.0928 0.9992 0.5434 0.045 Uiso 1 1 calc R . .
C356 C 1.1121(3) 0.9989(2) 0.6057(2) 0.0372(10) Uani 1 1 d GU . .
H356 H 1.1619 1.0003 0.6044 0.045 Uiso 1 1 calc R . .
C361 C 1.1229(4) 0.9978(2) 0.6842(2) 0.0364(9) Uani 1 1 d GU . .
C362 C 1.1024(4) 0.9772(2) 0.7178(3) 0.0362(10) Uani 1 1 d GU . .
H362 H 1.0604 0.9632 0.7160 0.043 Uiso 1 1 calc R . .
C363 C 1.1435(4) 0.9770(2) 0.7540(2) 0.0364(9) Uani 1 1 d GU . .
C364 C 1.2050(4) 0.9974(2) 0.7565(2) 0.0365(10) Uani 1 1 d GU . .
H364 H 1.2331 0.9973 0.7813 0.044 Uiso 1 1 calc R . .
C365 C 1.2255(4) 1.0180(2) 0.7229(3) 0.0366(11) Uani 1 1 d GU . .
H365 H 1.2675 1.0320 0.7247 0.044 Uiso 1 1 calc R . .
C366 C 1.1844(4) 1.0182(2) 0.6867(2) 0.0365(10) Uani 1 1 d GU . .
H366 H 1.1984 1.0324 0.6637 0.044 Uiso 1 1 calc R . .
N411 N 0.5592(4) 0.85221(17) 0.8665(3) 0.0383(11) Uani 1 1 d GU . .
C412 C 0.6292(4) 0.85292(18) 0.8547(3) 0.0381(10) Uani 1 1 d GU . .
C413 C 0.6743(3) 0.8247(2) 0.8660(3) 0.0385(11) Uani 1 1 d GU . .
H413 H 0.7221 0.8252 0.8579 0.046 Uiso 1 1 calc R . .
C414 C 0.6494(4) 0.79571(18) 0.8890(3) 0.0388(12) Uani 1 1 d GU . .
H414 H 0.6802 0.7764 0.8967 0.047 Uiso 1 1 calc R . .
C415 C 0.5795(4) 0.79500(18) 0.9008(3) 0.0388(12) Uani 1 1 d GU . .
H415 H 0.5625 0.7752 0.9165 0.047 Uiso 1 1 calc R . .
C416 C 0.5344(3) 0.8232(2) 0.8895(3) 0.0386(12) Uani 1 1 d GU . .
H416 H 0.4866 0.8228 0.8976 0.046 Uiso 1 1 calc R . .
N421 N 0.6350(4) 0.93260(18) 0.7935(3) 0.0382(10) Uani 1 1 d GU . .
N422 N 0.6000(3) 0.9063(2) 0.8177(3) 0.0379(10) Uani 1 1 d GU . .
C423 C 0.6513(4) 0.88125(19) 0.8329(3) 0.0380(10) Uani 1 1 d GU . .
C424 C 0.7179(3) 0.8920(2) 0.8181(3) 0.0382(11) Uani 1 1 d GU . .
H424 H 0.7616 0.8801 0.8235 0.046 Uiso 1 1 calc R . .
C425 C 0.7078(4) 0.9238(2) 0.7937(3) 0.0383(10) Uani 1 1 d GU . .
H425 H 0.7436 0.9368 0.7799 0.046 Uiso 1 1 calc R . .
C426 C 0.6020(8) 0.9602(3) 0.7697(5) 0.0386(10) Uani 1 1 d U . .
H42A H 0.5567 0.9510 0.7580 0.046 Uiso 1 1 calc R . .
H42B H 0.6324 0.9668 0.7464 0.046 Uiso 1 1 calc R . .
N431 N 0.7331(4) 1.1864(2) 0.7128(3) 0.0427(11) Uani 1 1 d GU . .
C432 C 0.7359(4) 1.1939(2) 0.7550(3) 0.0427(11) Uani 1 1 d GU . .
C433 C 0.7997(5) 1.2032(2) 0.7743(2) 0.0427(12) Uani 1 1 d GU . .
H433 H 0.8016 1.2083 0.8031 0.051 Uiso 1 1 calc R . .
C434 C 0.8606(4) 1.2051(2) 0.7514(3) 0.0428(12) Uani 1 1 d GU . .
H434 H 0.9042 1.2115 0.7645 0.051 Uiso 1 1 calc R . .
C435 C 0.8578(4) 1.1977(2) 0.7092(3) 0.0428(12) Uani 1 1 d GU . .
H435 H 0.8994 1.1990 0.6936 0.051 Uiso 1 1 calc R . .
C436 C 0.7940(5) 1.1884(2) 0.6899(2) 0.0427(12) Uani 1 1 d GU . .
H436 H 0.7921 1.1833 0.6611 0.051 Uiso 1 1 calc R . .
N441 N 0.5560(3) 1.1899(2) 0.7815(3) 0.0440(10) Uani 1 1 d GU . .
N442 N 0.6126(5) 1.1877(2) 0.7537(2) 0.0434(10) Uani 1 1 d GU . .
C443 C 0.6764(4) 1.1932(2) 0.7767(3) 0.0434(10) Uani 1 1 d GU . .
C444 C 0.6593(4) 1.1987(3) 0.8187(3) 0.0438(11) Uani 1 1 d GU . .
H444 H 0.6920 1.2030 0.8409 0.053 Uiso 1 1 calc R . .
C445 C 0.5849(5) 1.1967(2) 0.8217(2) 0.0442(11) Uani 1 1 d GU . .
H445 H 0.5590 1.1994 0.8463 0.053 Uiso 1 1 calc R . .
C446 C 0.4831(8) 1.1861(3) 0.7716(5) 0.0443(10) Uani 1 1 d U . .
H44A H 0.4705 1.2006 0.7467 0.053 Uiso 1 1 calc R . .
H44B H 0.4546 1.1947 0.7948 0.053 Uiso 1 1 calc R . .
C451 C 0.5356(5) 1.05330(18) 0.7966(3) 0.0404(10) Uani 1 1 d GU . .
C452 C 0.5489(5) 1.0209(2) 0.7763(2) 0.0396(10) Uani 1 1 d GU . .
H452 H 0.5311 1.0172 0.7489 0.047 Uiso 1 1 calc R . .
C453 C 0.5884(5) 0.99387(17) 0.7959(3) 0.0388(10) Uani 1 1 d GU . .
C454 C 0.6145(5) 0.99927(18) 0.8360(3) 0.0391(11) Uani 1 1 d GU . .
H454 H 0.6414 0.9808 0.8495 0.047 Uiso 1 1 calc R . .
C455 C 0.6011(5) 1.0317(2) 0.8564(2) 0.0395(11) Uani 1 1 d GU . .
H455 H 0.6190 1.0354 0.8838 0.047 Uiso 1 1 calc R . .
C456 C 0.5617(5) 1.05870(17) 0.8367(3) 0.0401(11) Uani 1 1 d GU . .
H456 H 0.5526 1.0809 0.8507 0.048 Uiso 1 1 calc R . .
C461 C 0.4923(5) 1.08241(17) 0.7750(3) 0.0419(10) Uani 1 1 d GU . .
C462 C 0.5099(4) 1.1186(2) 0.7816(3) 0.0427(10) Uani 1 1 d GU . .
H462 H 0.5498 1.1247 0.7985 0.051 Uiso 1 1 calc R . .
C463 C 0.4690(5) 1.14592(15) 0.7635(3) 0.0436(10) Uani 1 1 d GU . .
C464 C 0.4106(5) 1.13699(17) 0.7388(3) 0.0436(11) Uani 1 1 d GU . .
H464 H 0.3827 1.1556 0.7264 0.052 Uiso 1 1 calc R . .
C465 C 0.3930(4) 1.1008(2) 0.7321(3) 0.0432(11) Uani 1 1 d GU . .
H465 H 0.3531 1.0947 0.7152 0.052 Uiso 1 1 calc R . .
C466 C 0.4339(5) 1.07349(15) 0.7502(3) 0.0425(11) Uani 1 1 d GU . .
H466 H 0.4219 1.0487 0.7457 0.051 Uiso 1 1 calc R . .
N511 N 0.4484(4) 0.94591(15) 0.8266(2) 0.0357(11) Uani 1 1 d GU . .
C512 C 0.4441(4) 0.9726(2) 0.8569(2) 0.0358(10) Uani 1 1 d GU . .
C513 C 0.4068(4) 1.00436(18) 0.8488(2) 0.0359(11) Uani 1 1 d GU . .
H513 H 0.4039 1.0226 0.8695 0.043 Uiso 1 1 calc R . .
C514 C 0.3739(4) 1.00954(16) 0.8103(3) 0.0360(11) Uani 1 1 d GU . .
H514 H 0.3484 1.0313 0.8048 0.043 Uiso 1 1 calc R . .
C515 C 0.3782(5) 0.9829(2) 0.7800(2) 0.0360(12) Uani 1 1 d GU . .
H515 H 0.3556 0.9864 0.7538 0.043 Uiso 1 1 calc R . .
C516 C 0.4154(4) 0.95109(18) 0.7882(2) 0.0357(11) Uani 1 1 d GU . .
H516 H 0.4183 0.9329 0.7675 0.043 Uiso 1 1 calc R . .
N521 N 0.5405(4) 0.93136(17) 0.9397(2) 0.0354(9) Uani 1 1 d GU . .
N522 N 0.5120(4) 0.93229(18) 0.8986(2) 0.0352(10) Uani 1 1 d GU . .
C523 C 0.4768(5) 0.9660(2) 0.8930(2) 0.0356(10) Uani 1 1 d GU . .
C524 C 0.4835(5) 0.98593(17) 0.9305(3) 0.0356(10) Uani 1 1 d GU . .
H524 H 0.4650 1.0094 0.9354 0.043 Uiso 1 1 calc R . .
C525 C 0.5229(5) 0.9645(2) 0.9593(2) 0.0357(10) Uani 1 1 d GU . .
H525 H 0.5353 0.9712 0.9870 0.043 Uiso 1 1 calc R . .
C526 C 0.5804(7) 0.9031(3) 0.9551(5) 0.0355(9) Uani 1 1 d U . .
H52A H 0.5594 0.8799 0.9455 0.043 Uiso 1 1 calc R . .
H52B H 0.5789 0.9035 0.9857 0.043 Uiso 1 1 calc R . .
N531 N 1.1488(4) 1.06198(19) 0.8338(2) 0.0339(11) Uani 1 1 d GU . .
C532 C 1.1177(3) 1.0700(2) 0.7955(2) 0.0337(10) Uani 1 1 d GU . .
C533 C 1.1533(4) 1.0913(2) 0.7674(2) 0.0343(11) Uani 1 1 d GU . .
H533 H 1.1321 1.0968 0.7412 0.041 Uiso 1 1 calc R . .
C534 C 1.2201(4) 1.1046(2) 0.7775(2) 0.0347(11) Uani 1 1 d GU . .
H534 H 1.2444 1.1192 0.7583 0.042 Uiso 1 1 calc R . .
C535 C 1.2512(3) 1.0966(2) 0.8158(2) 0.0347(11) Uani 1 1 d GU . .
H535 H 1.2968 1.1058 0.8228 0.042 Uiso 1 1 calc R . .
C536 C 1.2155(4) 1.0753(2) 0.8440(2) 0.0343(11) Uani 1 1 d GU . .
H536 H 1.2368 1.0699 0.8702 0.041 Uiso 1 1 calc R . .
N541 N 0.9617(4) 1.01674(19) 0.7980(2) 0.0328(9) Uani 1 1 d GU . .
N542 N 1.0281(4) 1.0285(2) 0.8142(2) 0.0326(10) Uani 1 1 d GU . .
C543 C 1.0557(3) 1.0543(2) 0.7862(3) 0.0331(9) Uani 1 1 d GU . .
C544 C 1.0064(4) 1.0585(2) 0.7528(2) 0.0331(10) Uani 1 1 d GU . .
H544 H 1.0115 1.0740 0.7296 0.040 Uiso 1 1 calc R . .
C545 C 0.9483(4) 1.0352(2) 0.7601(2) 0.0329(10) Uani 1 1 d GU . .
H545 H 0.9076 1.0326 0.7426 0.040 Uiso 1 1 calc R . .
C546 C 0.9275(7) 0.9865(3) 0.8114(4) 0.0330(9) Uani 1 1 d U . .
H54A H 0.9629 0.9690 0.8223 0.040 Uiso 1 1 calc R . .
H54B H 0.9030 0.9749 0.7874 0.040 Uiso 1 1 calc R . .
C551 C 0.7570(4) 0.93462(17) 0.9119(3) 0.0336(9) Uani 1 1 d GU . .
C552 C 0.6871(4) 0.93522(16) 0.9238(3) 0.0340(10) Uani 1 1 d GU . .
H552 H 0.6595 0.9565 0.9195 0.041 Uiso 1 1 calc R . .
C553 C 0.6577(3) 0.9048(2) 0.9420(3) 0.0346(9) Uani 1 1 d GU . .
C554 C 0.6982(4) 0.87370(17) 0.9483(3) 0.0347(10) Uani 1 1 d GU . .
H554 H 0.6781 0.8529 0.9607 0.042 Uiso 1 1 calc R . .
C555 C 0.7680(4) 0.87309(16) 0.9363(3) 0.0344(10) Uani 1 1 d GU . .
H555 H 0.7957 0.8519 0.9406 0.041 Uiso 1 1 calc R . .
C556 C 0.7974(3) 0.9035(2) 0.9181(3) 0.0342(10) Uani 1 1 d GU . .
H556 H 0.8452 0.9031 0.9100 0.041 Uiso 1 1 calc R . .
C561 C 0.7909(4) 0.96768(16) 0.8928(3) 0.0332(9) Uani 1 1 d GU . .
C562 C 0.8418(4) 0.96335(14) 0.8630(3) 0.0330(10) Uani 1 1 d GU . .
H562 H 0.8553 0.9397 0.8546 0.040 Uiso 1 1 calc R . .
C563 C 0.8728(4) 0.9937(2) 0.8454(2) 0.0331(9) Uani 1 1 d GU . .
C564 C 0.8529(4) 1.02829(16) 0.8576(3) 0.0333(10) Uani 1 1 d GU . .
H564 H 0.8741 1.0490 0.8456 0.040 Uiso 1 1 calc R . .
C565 C 0.8021(4) 1.03261(14) 0.8874(3) 0.0333(10) Uani 1 1 d GU . .
H565 H 0.7885 1.0563 0.8958 0.040 Uiso 1 1 calc R . .
C566 C 0.7711(4) 1.00231(19) 0.9050(2) 0.0332(10) Uani 1 1 d GU . .
H566 H 0.7363 1.0053 0.9254 0.040 Uiso 1 1 calc R . .
N611 N 0.5297(3) 1.17172(18) 0.6646(3) 0.0394(11) Uani 1 1 d GU . .
C612 C 0.5126(4) 1.13551(16) 0.6575(3) 0.0391(11) Uani 1 1 d GU . .
C613 C 0.4477(4) 1.12644(14) 0.6395(3) 0.0401(12) Uani 1 1 d GU . .
H613 H 0.4360 1.1017 0.6346 0.048 Uiso 1 1 calc R . .
C614 C 0.4000(4) 1.15359(19) 0.6284(3) 0.0408(12) Uani 1 1 d GU . .
H614 H 0.3557 1.1474 0.6160 0.049 Uiso 1 1 calc R . .
C615 C 0.4171(4) 1.18980(17) 0.6354(3) 0.0409(12) Uani 1 1 d GU . .
H615 H 0.3844 1.2084 0.6279 0.049 Uiso 1 1 calc R . .
C616 C 0.4819(4) 1.19887(13) 0.6535(3) 0.0403(12) Uani 1 1 d GU . .
H616 H 0.4936 1.2236 0.6583 0.048 Uiso 1 1 calc R . .
N621 N 0.6703(3) 1.09128(18) 0.6920(3) 0.0365(10) Uani 1 1 d GU . .
N622 N 0.6283(4) 1.12241(13) 0.6835(3) 0.0371(10) Uani 1 1 d GU . .
C623 C 0.5598(4) 1.11042(18) 0.6711(3) 0.0378(10) Uani 1 1 d GU . .
C624 C 0.5596(4) 1.07187(18) 0.6719(3) 0.0373(11) Uani 1 1 d GU . .
H624 H 0.5206 1.0567 0.6650 0.045 Uiso 1 1 calc R . .
C625 C 0.6279(4) 1.06004(13) 0.6848(3) 0.0369(10) Uani 1 1 d GU . .
H625 H 0.6426 1.0355 0.6881 0.044 Uiso 1 1 calc R . .
C626 C 0.7411(7) 1.0923(3) 0.7021(5) 0.0357(10) Uani 1 1 d U . .
H62A H 0.7639 1.1106 0.6844 0.043 Uiso 1 1 calc R . .
H62B H 0.7620 1.0684 0.6956 0.043 Uiso 1 1 calc R . .
N631 N 1.0249(4) 0.98852(17) 0.9044(2) 0.0348(11) Uani 1 1 d GU . .
C632 C 0.9806(4) 1.00387(13) 0.9332(2) 0.0353(10) Uani 1 1 d GU . .
C633 C 0.9412(4) 0.98168(19) 0.9586(2) 0.0355(11) Uani 1 1 d GU . .
H633 H 0.9109 0.9922 0.9783 0.043 Uiso 1 1 calc R . .
C634 C 0.9462(4) 0.94415(18) 0.9553(2) 0.0354(11) Uani 1 1 d GU . .
H634 H 0.9193 0.9290 0.9727 0.043 Uiso 1 1 calc R . .
C635 C 0.9906(4) 0.92880(13) 0.9266(3) 0.0352(12) Uani 1 1 d GU . .
H635 H 0.9941 0.9031 0.9243 0.042 Uiso 1 1 calc R . .
C636 C 1.0300(4) 0.95099(18) 0.9011(2) 0.0349(11) Uani 1 1 d GU . .
H636 H 1.0603 0.9405 0.8815 0.042 Uiso 1 1 calc R . .
N641 N 1.0197(4) 1.09676(16) 0.9183(2) 0.0363(9) Uani 1 1 d GU . .
N642 N 1.0273(4) 1.05937(18) 0.9086(2) 0.0360(10) Uani 1 1 d GU . .
C643 C 0.9812(4) 1.03936(14) 0.9340(3) 0.0360(10) Uani 1 1 d GU . .
C644 C 0.9452(4) 1.0644(2) 0.9594(2) 0.0364(10) Uani 1 1 d GU . .
H644 H 0.9111 1.0584 0.9793 0.044 Uiso 1 1 calc R . .
C645 C 0.9690(4) 1.09985(17) 0.9497(3) 0.0366(10) Uani 1 1 d GU . .
H645 H 0.9537 1.1218 0.9620 0.044 Uiso 1 1 calc R . .
C646 C 1.0559(7) 1.1231(3) 0.8972(5) 0.0365(10) Uani 1 1 d U . .
H64A H 1.1048 1.1148 0.8932 0.044 Uiso 1 1 calc R . .
H64B H 1.0579 1.1455 0.9141 0.044 Uiso 1 1 calc R . .
C651 C 0.8492(3) 1.1181(2) 0.7968(3) 0.0351(9) Uani 1 1 d GU . .
C652 C 0.8283(4) 1.1096(2) 0.7564(2) 0.0349(10) Uani 1 1 d GU . .
H652 H 0.8620 1.1095 0.7351 0.042 Uiso 1 1 calc R . .
C653 C 0.7583(4) 1.1012(2) 0.7472(2) 0.0352(9) Uani 1 1 d GU . .
C654 C 0.7091(3) 1.1013(2) 0.7783(3) 0.0353(10) Uani 1 1 d GU . .
H654 H 0.6612 1.0956 0.7720 0.042 Uiso 1 1 calc R . .
C655 C 0.7299(4) 1.1098(2) 0.8187(2) 0.0354(10) Uani 1 1 d GU . .
H655 H 0.6963 1.1098 0.8400 0.042 Uiso 1 1 calc R . .
C656 C 0.8000(4) 1.1182(2) 0.8279(2) 0.0353(10) Uani 1 1 d GU . .
H656 H 0.8142 1.1240 0.8555 0.042 Uiso 1 1 calc R . .
C661 C 0.9251(3) 1.1278(2) 0.8063(3) 0.0353(9) Uani 1 1 d GU . .
C662 C 0.9533(4) 1.1218(2) 0.8458(2) 0.0354(10) Uani 1 1 d GU . .
H662 H 0.9253 1.1108 0.8662 0.043 Uiso 1 1 calc R . .
C663 C 1.0223(4) 1.1319(2) 0.8553(2) 0.0361(9) Uani 1 1 d GU . .
C664 C 1.0632(3) 1.1481(2) 0.8254(3) 0.0363(10) Uani 1 1 d GU . .
H664 H 1.1104 1.1550 0.8319 0.044 Uiso 1 1 calc R . .
C665 C 1.0351(4) 1.1541(2) 0.7858(2) 0.0361(10) Uani 1 1 d GU . .
H665 H 1.0631 1.1652 0.7654 0.043 Uiso 1 1 calc R . .
C666 C 0.9660(4) 1.1440(2) 0.7763(2) 0.0357(10) Uani 1 1 d GU . .
H666 H 0.9468 1.1481 0.7493 0.043 Uiso 1 1 calc R . .
B11 B 0.7774(10) 0.9853(5) 0.7104(6) 0.0472(11) Uiso 1 1 d U . .
F12 F 0.7501(4) 0.9502(2) 0.7107(3) 0.0461(13) Uiso 1 1 d U . .
F13 F 0.7545(4) 1.0036(2) 0.6745(3) 0.0464(13) Uiso 1 1 d U . .
F14 F 0.8511(4) 0.9824(2) 0.7090(3) 0.0473(13) Uiso 1 1 d U . .
F15 F 0.7579(4) 1.0032(2) 0.7439(3) 0.0492(13) Uiso 1 1 d U . .
B21 B 0.6005(14) 0.9040(7) 0.0807(8) 0.0774(16) Uiso 1 1 d U . .
F22 F 0.5673(6) 0.9337(3) 0.0545(4) 0.0772(17) Uiso 1 1 d U . .
F23 F 0.6460(6) 0.9222(3) 0.1059(4) 0.0773(17) Uiso 1 1 d U . .
F24 F 0.6354(6) 0.8833(3) 0.0501(4) 0.0768(17) Uiso 1 1 d U . .
F25 F 0.5510(6) 0.8862(3) 0.0987(4) 0.0786(17) Uiso 1 1 d U . .
B31 B 0.0678(13) 0.1650(7) 0.0151(8) 0.0761(15) Uiso 1 1 d U . .
F32 F 0.0120(6) 0.1755(3) -0.0091(4) 0.0770(17) Uiso 1 1 d U . .
F33 F 0.1141(6) 0.1940(3) 0.0212(3) 0.0758(17) Uiso 1 1 d U . .
F34 F 0.0484(6) 0.1546(3) 0.0545(4) 0.0776(17) Uiso 1 1 d U . .
F35 F 0.1019(6) 0.1369(3) -0.0043(3) 0.0747(17) Uiso 1 1 d U . .
B41 B 0.0352(9) 0.1058(5) 0.2095(6) 0.0438(11) Uiso 1 1 d U . .
F42 F 0.0029(4) 0.0979(2) 0.1726(3) 0.0445(12) Uiso 1 1 d U . .
F43 F 0.0207(4) 0.0775(2) 0.2378(2) 0.0423(12) Uiso 1 1 d U . .
F44 F 0.0059(4) 0.1374(2) 0.2256(3) 0.0445(12) Uiso 1 1 d U . .
F45 F 0.1048(4) 0.1095(2) 0.2053(3) 0.0443(12) Uiso 1 1 d U . .
B51 B 0.3577(12) 0.0264(6) 0.6388(7) 0.0645(13) Uiso 1 1 d U . .
F52 F 0.3148(5) 0.0034(3) 0.6165(3) 0.0645(15) Uiso 1 1 d U . .
F53 F 0.4122(5) 0.0384(3) 0.6127(3) 0.0652(15) Uiso 1 1 d U . .
F54 F 0.3863(5) 0.0122(3) 0.6723(3) 0.0655(15) Uiso 1 1 d U . .
F55 F 0.3194(5) 0.0581(3) 0.6500(3) 0.0635(15) Uiso 1 1 d U . .
B61 B 0.9019(11) 0.0956(6) 0.6380(7) 0.0581(13) Uiso 1 1 d U . .
F62 F 0.9002(5) 0.0703(2) 0.6721(3) 0.0583(14) Uiso 1 1 d U . .
F63 F 0.8504(5) 0.0829(2) 0.6087(3) 0.0571(14) Uiso 1 1 d U . .
F64 F 0.9655(5) 0.0960(2) 0.6235(3) 0.0592(14) Uiso 1 1 d U . .
F65 F 0.8812(5) 0.1287(2) 0.6522(3) 0.0583(14) Uiso 1 1 d U . .
B71X B 0.7093(7) 0.1691(3) 0.9324(4) 0.050(3) Uiso 0.337(10) 1 d PDU A 1
F72X F 0.6471(8) 0.1645(5) 0.9100(6) 0.050(3) Uiso 0.337(10) 1 d PDU A 1
F73X F 0.7399(10) 0.2016(4) 0.9216(7) 0.050(3) Uiso 0.337(10) 1 d PDU A 1
F74X F 0.7546(9) 0.1409(4) 0.9239(7) 0.050(3) Uiso 0.337(10) 1 d PDU A 1
F75X F 0.6955(12) 0.1694(6) 0.9741(4) 0.050(3) Uiso 0.337(10) 1 d PDU A 1
B71Y B 0.7215(12) 0.1741(6) 0.9419(8) 0.050(3) Uiso 0.163(10) 1 d PDU A 2
F72Y F 0.7663(18) 0.1460(8) 0.9323(13) 0.050(3) Uiso 0.163(10) 1 d PDU A 2
F73Y F 0.7603(18) 0.2051(7) 0.9500(14) 0.050(3) Uiso 0.163(10) 1 d PDU A 2
F74Y F 0.6753(19) 0.1803(11) 0.9090(11) 0.050(3) Uiso 0.163(10) 1 d PDU A 2
F75Y F 0.684(2) 0.1649(12) 0.9764(10) 0.050(3) Uiso 0.163(10) 1 d PDU A 2
O11S O 0.4616(10) 0.9414(6) 0.6927(6) 0.068(7) Uiso 0.50 1 d PD . .
O12S O 0.5653(9) 0.9410(8) 0.6656(8) 0.104(10) Uiso 0.50 1 d PD . .
N13S N 0.5019(9) 0.9483(7) 0.6650(6) 0.077(7) Uiso 0.50 1 d PDU . .
C14S C 0.4712(15) 0.9639(10) 0.6267(7) 0.077(7) Uiso 0.50 1 d PDU . .
H14C H 0.4266 0.9517 0.6198 0.115 Uiso 0.50 1 calc PR . .
H14D H 0.5040 0.9605 0.6040 0.115 Uiso 0.50 1 calc PR . .
H14E H 0.4626 0.9899 0.6306 0.115 Uiso 0.50 1 calc PR . .
O21S O 0.3730(9) 0.9279(4) -0.0152(3) 0.111(5) Uiso 1 1 d D . .
O22S O 0.3749(8) 0.9667(3) 0.0355(4) 0.102(5) Uiso 1 1 d D . .
N23S N 0.3787(8) 0.9357(3) 0.0213(3) 0.074(4) Uiso 1 1 d DU . .
C24S C 0.3969(11) 0.9061(3) 0.0504(4) 0.076(4) Uiso 1 1 d DU . .
H24C H 0.4044 0.8837 0.0349 0.114 Uiso 1 1 calc R . .
H24D H 0.3583 0.9026 0.0696 0.114 Uiso 1 1 calc R . .
H24E H 0.4401 0.9124 0.0660 0.114 Uiso 1 1 calc R . .
O31S O 0.840(2) 0.1283(5) 0.0180(6) 0.137(13) Uiso 0.50 1 d PD . .
O32S O 0.8296(12) 0.0706(4) 0.0304(6) 0.064(6) Uiso 0.50 1 d PD . .
N33S N 0.8386(11) 0.1023(4) 0.0413(4) 0.032(4) Uiso 0.50 1 d PDU . .
C34S C 0.8527(13) 0.1093(5) 0.0856(5) 0.028(4) Uiso 0.50 1 d PDU . .
H34C H 0.9009 0.1016 0.0930 0.043 Uiso 0.50 1 calc PR . .
H34D H 0.8192 0.0955 0.1020 0.043 Uiso 0.50 1 calc PR . .
H34E H 0.8475 0.1352 0.0912 0.043 Uiso 0.50 1 calc PR . .
O41X O 0.8556(10) 0.1230(3) 0.2685(5) 0.070(5) Uiso 0.666(12) 1 d PDU B 1
O42X O 0.8260(10) 0.1584(4) 0.2171(4) 0.082(6) Uiso 0.666(12) 1 d PD B 1
N43X N 0.8559(9) 0.1521(3) 0.2505(4) 0.052(4) Uiso 0.666(12) 1 d PDU B 1
C44X C 0.8948(12) 0.1822(4) 0.2707(6) 0.053(5) Uiso 0.666(12) 1 d PDU B 1
H44C H 0.8860 0.1819 0.3005 0.080 Uiso 0.666(12) 1 calc PR B 1
H44D H 0.8789 0.2053 0.2588 0.080 Uiso 0.666(12) 1 calc PR B 1
H44E H 0.9454 0.1792 0.2663 0.080 Uiso 0.666(12) 1 calc PR B 1
O41Y O 0.7225(13) 0.0870(8) 0.2567(7) 0.057(9) Uiso 0.334(12) 1 d PD B 2
O42Y O 0.8177(11) 0.0985(9) 0.2932(9) 0.070(5) Uiso 0.334(12) 1 d PDU B 2
N43Y N 0.7572(11) 0.0867(9) 0.2889(6) 0.042(7) Uiso 0.334(12) 1 d PDU B 2
C44Y C 0.7244(17) 0.0705(11) 0.3253(8) 0.040(7) Uiso 0.334(12) 1 d PDU B 2
H44F H 0.6758 0.0793 0.3273 0.061 Uiso 0.334(12) 1 calc PR B 2
H44G H 0.7513 0.0773 0.3504 0.061 Uiso 0.334(12) 1 calc PR B 2
H44H H 0.7241 0.0440 0.3226 0.061 Uiso 0.334(12) 1 calc PR B 2
O51S O 0.7477(13) 0.1612(6) 0.3255(5) 0.076(7) Uiso 0.50 1 d PD . .
O52S O 0.7674(11) 0.1494(5) 0.3906(5) 0.059(6) Uiso 0.50 1 d PD . .
N53S N 0.7456(12) 0.1688(4) 0.3621(5) 0.054(5) Uiso 0.50 1 d PDU . .
C54S C 0.7208(17) 0.2055(5) 0.3727(8) 0.056(6) Uiso 0.50 1 d PDU . .
H54C H 0.7546 0.2236 0.3630 0.084 Uiso 0.50 1 calc PR . .
H54D H 0.7167 0.2075 0.4028 0.084 Uiso 0.50 1 calc PR . .
H54E H 0.6747 0.2099 0.3593 0.084 Uiso 0.50 1 calc PR . .
O61S O 0.5292(9) 0.1566(5) 1.0159(6) 0.036(4) Uiso 0.50 1 d P . .
O62S O 0.5461(11) 0.2130(5) 1.0115(7) 0.048(5) Uiso 0.50 1 d P . .
N63S N 0.5282(11) 0.1851(5) 0.9958(7) 0.028(4) Uiso 0.50 1 d PU . .
C64S C 0.5099(14) 0.1874(7) 0.9560(8) 0.031(4) Uiso 0.50 1 d PU . .
H64C H 0.4616 0.1966 0.9532 0.046 Uiso 0.50 1 calc PR . .
H64D H 0.5126 0.1633 0.9432 0.046 Uiso 0.50 1 calc PR . .
H64E H 0.5421 0.2040 0.9421 0.046 Uiso 0.50 1 calc PR . .
O71S O 0.8587(8) 0.2079(4) 0.6025(5) 0.043(5) Uiso 0.50 1 d PD . .
O72S O 0.9596(7) 0.1824(7) 0.5911(9) 0.107(10) Uiso 0.50 1 d PD . .
N73S N 0.8963(7) 0.1871(4) 0.5838(5) 0.033(4) Uiso 0.50 1 d PDU . .
C74S C 0.8617(11) 0.1636(6) 0.5525(6) 0.032(4) Uiso 0.50 1 d PDU . .
H74A H 0.8271 0.1480 0.5658 0.047 Uiso 0.50 1 calc PR . .
H74B H 0.8973 0.1484 0.5394 0.047 Uiso 0.50 1 calc PR . .
H74C H 0.8379 0.1787 0.5314 0.047 Uiso 0.50 1 calc PR . .
O81S O 0.8336(11) 0.2415(5) 0.8655(5) 0.066(6) Uiso 0.50 1 d PD . .
O82S O 0.8744(9) 0.2580(4) 0.9260(4) 0.038(5) Uiso 0.50 1 d PD . .
N83S N 0.8684(9) 0.2364(3) 0.8971(4) 0.033(4) Uiso 0.50 1 d PDU . .
C84S C 0.9014(13) 0.2004(4) 0.9025(7) 0.033(4) Uiso 0.50 1 d PDU . .
H84A H 0.8653 0.1815 0.8991 0.050 Uiso 0.50 1 calc PR . .
H84B H 0.9232 0.1987 0.9302 0.050 Uiso 0.50 1 calc PR . .
H84C H 0.9374 0.1971 0.8816 0.050 Uiso 0.50 1 calc PR . .

loop_
_atom_site_aniso_label
_atom_site_aniso_U_11
_atom_site_aniso_U_22
_atom_site_aniso_U_33
_atom_site_aniso_U_23
_atom_site_aniso_U_13
_atom_site_aniso_U_12
Zn1 0.0514(11) 0.0277(8) 0.0391(10) -0.0041(7) -0.0206(8) 0.0022(7)
Zn2 0.0271(9) 0.0196(7) 0.0488(10) -0.0034(7) -0.0104(7) -0.0004(6)
Zn3 0.0354(9) 0.0135(7) 0.0446(10) 0.0017(7) -0.0140(7) 0.0019(6)
Zn4 0.0281(9) 0.0243(8) 0.0334(9) 0.0040(7) -0.0124(7) -0.0053(6)
N111 0.050(2) 0.031(2) 0.049(2) 0.001(2) -0.003(2) 0.005(2)
C112 0.048(2) 0.030(2) 0.049(2) 0.001(2) -0.0026(19) 0.005(2)
C113 0.049(2) 0.031(2) 0.050(2) 0.002(2) -0.001(2) 0.005(2)
C114 0.051(2) 0.032(2) 0.050(2) 0.002(2) -0.001(2) 0.004(2)
C115 0.052(3) 0.032(2) 0.050(2) 0.002(2) -0.001(2) 0.004(2)
C116 0.051(2) 0.032(2) 0.050(2) 0.002(2) -0.002(2) 0.005(2)
N121 0.042(2) 0.0250(18) 0.047(2) -0.0026(18) -0.0047(17) 0.0040(17)
N122 0.043(2) 0.026(2) 0.047(2) -0.002(2) -0.0049(18) 0.0040(19)
C123 0.045(2) 0.0272(19) 0.048(2) -0.0006(19) -0.0038(18) 0.0044(18)
C124 0.043(2) 0.027(2) 0.048(2) -0.001(2) -0.0040(19) 0.004(2)
C125 0.042(2) 0.026(2) 0.047(2) -0.002(2) -0.0047(19) 0.0042(19)
C126 0.041(2) 0.0242(18) 0.047(2) -0.0045(19) -0.0049(18) 0.0041(17)
N131 0.034(2) 0.033(2) 0.055(2) -0.012(2) -0.006(2) 0.002(2)
C132 0.034(2) 0.033(2) 0.055(2) -0.011(2) -0.0062(19) 0.0020(18)
C133 0.034(2) 0.034(2) 0.056(2) -0.011(2) -0.006(2) 0.002(2)
C134 0.034(2) 0.034(2) 0.056(2) -0.011(2) -0.006(2) 0.002(2)
C135 0.034(2) 0.034(2) 0.056(3) -0.011(2) -0.005(2) 0.003(2)
C136 0.034(2) 0.034(2) 0.055(2) -0.011(2) -0.006(2) 0.002(2)
N141 0.0369(19) 0.0311(19) 0.054(2) -0.0110(18) -0.0063(17) 0.0008(16)
N142 0.036(2) 0.032(2) 0.054(2) -0.011(2) -0.0064(18) 0.0010(18)
C143 0.036(2) 0.032(2) 0.054(2) -0.0111(19) -0.0065(18) 0.0013(17)
C144 0.036(2) 0.033(2) 0.054(2) -0.011(2) -0.0068(19) 0.0009(18)
C145 0.037(2) 0.033(2) 0.054(2) -0.011(2) -0.0067(19) 0.0010(18)
C146 0.0378(19) 0.0286(19) 0.053(2) -0.0108(18) -0.0062(18) 0.0004(17)
C151 0.0401(18) 0.0241(17) 0.049(2) -0.0086(17) -0.0045(17) 0.0022(16)
C152 0.0400(19) 0.0241(18) 0.048(2) -0.0076(18) -0.0047(18) 0.0027(17)
C153 0.0403(19) 0.0241(17) 0.047(2) -0.0064(18) -0.0047(17) 0.0034(16)
C154 0.040(2) 0.0243(18) 0.047(2) -0.0071(19) -0.0042(19) 0.0033(18)
C155 0.041(2) 0.0241(19) 0.048(2) -0.008(2) -0.0043(19) 0.0032(18)
C156 0.040(2) 0.0241(18) 0.048(2) -0.0080(19) -0.0044(19) 0.0027(18)
C161 0.0399(18) 0.0245(17) 0.050(2) -0.0099(17) -0.0044(17) 0.0011(16)
C162 0.0394(19) 0.0252(19) 0.051(2) -0.0104(18) -0.0049(18) 0.0009(16)
C163 0.0390(18) 0.0263(18) 0.052(2) -0.0109(18) -0.0051(17) 0.0005(16)
C164 0.040(2) 0.026(2) 0.051(2) -0.0113(19) -0.0044(19) 0.0003(18)
C165 0.040(2) 0.025(2) 0.051(2) -0.0111(19) -0.0040(19) 0.0002(18)
C166 0.040(2) 0.0240(19) 0.050(2) -0.0107(18) -0.0040(19) 0.0006(18)
N211 0.050(3) 0.034(2) 0.069(3) -0.007(2) -0.018(2) 0.0065(19)
C212 0.050(2) 0.0332(19) 0.068(3) -0.006(2) -0.018(2) 0.0062(18)
C213 0.051(3) 0.033(2) 0.070(3) -0.007(2) -0.018(2) 0.0063(19)
C214 0.052(3) 0.034(2) 0.071(3) -0.007(2) -0.017(3) 0.007(2)
C215 0.052(3) 0.034(2) 0.071(3) -0.007(2) -0.016(3) 0.007(2)
C216 0.051(3) 0.034(2) 0.070(3) -0.007(2) -0.017(2) 0.007(2)
N221 0.047(2) 0.0323(17) 0.065(2) -0.0048(19) -0.021(2) 0.0059(17)
N222 0.047(2) 0.0320(18) 0.066(3) -0.005(2) -0.020(2) 0.0055(17)
C223 0.048(2) 0.0323(18) 0.067(3) -0.006(2) -0.020(2) 0.0056(17)
C224 0.048(2) 0.0324(19) 0.066(3) -0.005(2) -0.020(2) 0.0054(18)
C225 0.047(2) 0.0324(19) 0.066(3) -0.005(2) -0.020(2) 0.0056(18)
C226 0.047(2) 0.0323(17) 0.065(2) -0.0048(19) -0.021(2) 0.0060(17)
N231 0.044(3) 0.024(2) 0.060(3) -0.0014(19) -0.014(2) 0.008(2)
C232 0.045(2) 0.0245(18) 0.060(2) -0.0013(18) -0.013(2) 0.0073(18)
C233 0.044(3) 0.0244(19) 0.060(3) -0.0009(19) -0.014(2) 0.007(2)
C234 0.043(3) 0.024(2) 0.060(3) -0.001(2) -0.014(2) 0.007(2)
C235 0.043(3) 0.023(2) 0.060(3) -0.001(2) -0.014(3) 0.007(2)
C236 0.044(3) 0.023(2) 0.060(3) -0.002(2) -0.014(2) 0.007(2)
N241 0.047(2) 0.0283(16) 0.061(2) -0.0031(17) -0.014(2) 0.0082(17)
N242 0.047(2) 0.0268(17) 0.060(2) -0.0025(18) -0.014(2) 0.0078(18)
C243 0.046(2) 0.0262(17) 0.060(2) -0.0021(17) -0.013(2) 0.0074(18)
C244 0.048(2) 0.0274(18) 0.061(2) -0.0024(19) -0.012(2) 0.0074(19)
C245 0.048(2) 0.0281(18) 0.061(2) -0.0030(18) -0.013(2) 0.0079(19)
C246 0.047(2) 0.0292(17) 0.062(2) -0.0035(18) -0.016(2) 0.0085(17)
C251 0.047(2) 0.0328(17) 0.065(2) -0.0049(18) -0.0215(19) 0.0070(16)
C252 0.047(2) 0.0324(17) 0.065(2) -0.0048(18) -0.022(2) 0.0064(18)
C253 0.047(2) 0.0323(17) 0.065(2) -0.0049(18) -0.0218(19) 0.0061(17)
C254 0.047(2) 0.0328(19) 0.065(2) -0.0049(19) -0.022(2) 0.0063(19)
C255 0.047(2) 0.0331(19) 0.065(2) -0.005(2) -0.022(2) 0.007(2)
C256 0.047(2) 0.0331(19) 0.065(2) -0.0050(19) -0.022(2) 0.0067(19)
C261 0.047(2) 0.0328(16) 0.064(2) -0.0046(18) -0.0203(19) 0.0081(16)
C262 0.047(2) 0.0316(17) 0.063(2) -0.0041(19) -0.020(2) 0.0082(17)
C263 0.047(2) 0.0311(17) 0.063(2) -0.0037(18) -0.0179(19) 0.0085(16)
C264 0.048(2) 0.0324(19) 0.064(3) -0.004(2) -0.018(2) 0.0090(18)
C265 0.048(2) 0.0333(19) 0.064(3) -0.004(2) -0.019(2) 0.0090(18)
C266 0.047(2) 0.0334(19) 0.064(2) -0.005(2) -0.020(2) 0.0086(18)
N311 0.051(3) 0.044(2) 0.046(2) 0.003(2) -0.015(2) -0.005(2)
C312 0.050(2) 0.044(2) 0.045(2) 0.0033(19) -0.014(2) -0.005(2)
C313 0.052(3) 0.045(2) 0.046(2) 0.003(2) -0.015(2) -0.005(2)
C314 0.053(3) 0.046(2) 0.047(3) 0.002(2) -0.015(2) -0.005(2)
C315 0.053(3) 0.046(2) 0.047(3) 0.002(2) -0.015(2) -0.005(2)
C316 0.053(3) 0.045(2) 0.047(3) 0.002(2) -0.015(2) -0.005(2)
N321 0.042(2) 0.0383(19) 0.042(2) 0.0056(17) -0.0109(17) -0.0020(18)
N322 0.044(2) 0.039(2) 0.043(2) 0.0050(18) -0.0117(18) -0.0027(19)
C323 0.046(2) 0.0411(19) 0.044(2) 0.0050(18) -0.0125(18) -0.0032(19)
C324 0.044(2) 0.041(2) 0.043(2) 0.0058(19) -0.0117(19) -0.003(2)
C325 0.043(2) 0.039(2) 0.042(2) 0.0062(19) -0.0115(19) -0.002(2)
C326 0.0388(19) 0.036(2) 0.041(2) 0.0052(18) -0.0093(17) -0.0012(19)
N331 0.036(2) 0.041(2) 0.043(2) 0.002(2) -0.009(2) -0.002(2)
C332 0.035(2) 0.040(2) 0.043(2) 0.0031(18) -0.0087(19) -0.0019(18)
C333 0.036(2) 0.042(2) 0.044(2) 0.003(2) -0.009(2) -0.002(2)
C334 0.036(3) 0.043(2) 0.044(2) 0.003(2) -0.010(2) -0.003(2)
C335 0.036(3) 0.042(2) 0.043(3) 0.002(2) -0.009(2) -0.004(2)
C336 0.036(2) 0.042(2) 0.043(2) 0.002(2) -0.009(2) -0.003(2)
N341 0.034(2) 0.0364(19) 0.0412(19) 0.0031(16) -0.0071(17) 0.0004(17)
N342 0.034(2) 0.037(2) 0.042(2) 0.0028(17) -0.0075(18) -0.0002(18)
C343 0.034(2) 0.038(2) 0.042(2) 0.0035(17) -0.0081(17) -0.0006(17)
C344 0.034(2) 0.038(2) 0.043(2) 0.0040(18) -0.0074(19) 0.0001(18)
C345 0.034(2) 0.037(2) 0.042(2) 0.0037(18) -0.0070(18) 0.0007(18)
C346 0.034(2) 0.035(2) 0.0405(19) 0.0028(17) -0.0069(17) 0.0004(17)
C351 0.0360(18) 0.0347(19) 0.0395(18) 0.0032(17) -0.0071(16) 0.0002(17)
C352 0.0364(19) 0.035(2) 0.0393(19) 0.0036(18) -0.0073(17) 0.0000(19)
C353 0.0379(19) 0.0352(19) 0.0398(19) 0.0045(18) -0.0082(16) -0.0001(18)
C354 0.038(2) 0.035(2) 0.040(2) 0.004(2) -0.0081(18) 0.000(2)
C355 0.037(2) 0.035(2) 0.040(2) 0.004(2) -0.0074(18) 0.001(2)
C356 0.037(2) 0.035(2) 0.0396(19) 0.0035(19) -0.0070(17) 0.000(2)
C361 0.0348(19) 0.0347(19) 0.0395(18) 0.0026(17) -0.0067(16) 0.0007(17)
C362 0.034(2) 0.034(2) 0.0397(19) 0.0025(17) -0.0068(17) 0.0009(18)
C363 0.0339(19) 0.0348(19) 0.0400(18) 0.0025(16) -0.0070(16) 0.0008(17)
C364 0.034(2) 0.035(2) 0.040(2) 0.0028(18) -0.0072(18) 0.0008(18)
C365 0.034(2) 0.035(2) 0.040(2) 0.0026(19) -0.0071(18) 0.0006(19)
C366 0.034(2) 0.035(2) 0.040(2) 0.0028(19) -0.0069(18) 0.0008(18)
N411 0.037(2) 0.024(2) 0.053(3) -0.008(2) -0.006(2) 0.0011(19)
C412 0.037(2) 0.0243(18) 0.053(2) -0.0078(17) -0.007(2) 0.0011(17)
C413 0.037(2) 0.025(2) 0.054(3) -0.0077(19) -0.006(2) 0.0017(19)
C414 0.037(2) 0.025(2) 0.054(3) -0.008(2) -0.006(2) 0.002(2)
C415 0.037(2) 0.025(2) 0.054(3) -0.008(2) -0.006(2) 0.001(2)
C416 0.037(2) 0.024(2) 0.054(3) -0.008(2) -0.006(2) 0.001(2)
N421 0.037(2) 0.0253(17) 0.052(2) -0.0057(16) -0.0071(18) -0.0006(16)
N422 0.036(2) 0.0250(18) 0.052(2) -0.0063(17) -0.0069(19) -0.0001(17)
C423 0.036(2) 0.0249(18) 0.052(2) -0.0072(17) -0.0071(19) 0.0005(16)
C424 0.037(2) 0.0255(19) 0.052(2) -0.0068(18) -0.007(2) 0.0004(17)
C425 0.037(2) 0.0257(19) 0.052(2) -0.0065(18) -0.007(2) -0.0001(17)
C426 0.037(2) 0.0253(17) 0.053(2) -0.0049(16) -0.0075(19) -0.0009(16)
N431 0.050(2) 0.019(2) 0.059(3) 0.003(2) -0.011(2) 0.004(2)
C432 0.050(2) 0.0190(19) 0.059(2) 0.003(2) -0.0108(19) 0.0037(19)
C433 0.050(2) 0.019(2) 0.059(3) 0.002(2) -0.011(2) 0.004(2)
C434 0.050(2) 0.019(2) 0.059(3) 0.002(2) -0.011(2) 0.005(2)
C435 0.050(2) 0.019(2) 0.059(3) 0.002(2) -0.011(2) 0.005(2)
C436 0.050(2) 0.019(2) 0.059(3) 0.002(2) -0.011(2) 0.005(2)
N441 0.050(2) 0.0222(17) 0.059(2) 0.0017(18) -0.0088(18) 0.0025(18)
N442 0.050(2) 0.0211(19) 0.059(2) 0.002(2) -0.0094(19) 0.0029(19)
C443 0.050(2) 0.0203(18) 0.059(2) 0.0022(19) -0.0102(19) 0.0032(19)
C444 0.051(2) 0.021(2) 0.059(2) 0.002(2) -0.010(2) 0.003(2)
C445 0.051(2) 0.022(2) 0.059(2) 0.002(2) -0.0092(19) 0.002(2)
C446 0.049(2) 0.0241(17) 0.059(2) 0.0013(18) -0.0078(19) 0.0026(18)
C451 0.041(2) 0.0245(16) 0.055(2) -0.0026(17) -0.0079(18) 0.0002(16)
C452 0.039(2) 0.0247(17) 0.054(2) -0.0033(17) -0.0082(19) -0.0005(17)
C453 0.038(2) 0.0247(17) 0.053(2) -0.0044(16) -0.0082(18) -0.0008(16)
C454 0.039(2) 0.0247(19) 0.053(2) -0.0045(18) -0.0082(19) -0.0006(18)
C455 0.040(2) 0.0246(19) 0.054(2) -0.0045(18) -0.008(2) -0.0005(19)
C456 0.040(2) 0.0246(19) 0.055(2) -0.0037(18) -0.0076(19) -0.0001(18)
C461 0.043(2) 0.0250(16) 0.057(2) -0.0009(17) -0.0074(18) 0.0012(16)
C462 0.045(2) 0.0248(17) 0.058(2) -0.0004(18) -0.0074(19) 0.0017(17)
C463 0.047(2) 0.0249(17) 0.059(2) 0.0007(18) -0.0073(18) 0.0021(16)
C464 0.046(2) 0.0256(18) 0.059(2) 0.0013(19) -0.0072(19) 0.0021(18)
C465 0.045(2) 0.0259(19) 0.058(2) 0.001(2) -0.007(2) 0.0016(18)
C466 0.044(2) 0.0256(18) 0.058(2) 0.0002(19) -0.0076(19) 0.0012(18)
N511 0.030(2) 0.026(2) 0.050(2) 0.0007(18) -0.008(2) -0.0033(19)
C512 0.031(2) 0.0260(18) 0.050(2) 0.0006(17) -0.0078(18) -0.0031(17)
C513 0.030(2) 0.026(2) 0.051(2) 0.0009(19) -0.007(2) -0.0032(18)
C514 0.030(2) 0.026(2) 0.051(3) 0.002(2) -0.007(2) -0.004(2)
C515 0.030(2) 0.027(2) 0.051(3) 0.002(2) -0.008(2) -0.003(2)
C516 0.030(2) 0.027(2) 0.050(2) 0.001(2) -0.008(2) -0.004(2)
N521 0.0327(19) 0.0243(17) 0.049(2) -0.0001(16) -0.0088(17) -0.0021(15)
N522 0.032(2) 0.0245(18) 0.049(2) -0.0002(17) -0.0084(18) -0.0027(17)
C523 0.032(2) 0.0248(18) 0.050(2) 0.0000(17) -0.0079(18) -0.0027(16)
C524 0.032(2) 0.0244(19) 0.050(2) 0.0000(18) -0.0078(19) -0.0026(17)
C525 0.033(2) 0.0246(19) 0.049(2) -0.0004(18) -0.0080(19) -0.0022(17)
C526 0.0340(19) 0.0241(17) 0.048(2) 0.0002(17) -0.0097(17) -0.0017(16)
N531 0.035(2) 0.025(2) 0.042(2) 0.0013(19) -0.0088(19) -0.0010(18)
C532 0.034(2) 0.0242(19) 0.042(2) 0.0014(18) -0.0092(17) -0.0001(16)
C533 0.035(2) 0.025(2) 0.042(2) 0.0016(19) -0.0087(19) -0.0002(18)
C534 0.035(2) 0.025(2) 0.043(3) 0.002(2) -0.008(2) -0.0005(19)
C535 0.035(2) 0.026(2) 0.043(3) 0.002(2) -0.009(2) -0.0010(19)
C536 0.035(2) 0.025(2) 0.042(2) 0.001(2) -0.009(2) -0.0013(19)
N541 0.0337(19) 0.0228(17) 0.041(2) 0.0017(16) -0.0123(16) 0.0007(15)
N542 0.034(2) 0.0227(19) 0.041(2) 0.0014(17) -0.0116(17) 0.0006(16)
C543 0.0343(19) 0.0234(18) 0.041(2) 0.0017(17) -0.0106(16) 0.0007(15)
C544 0.034(2) 0.023(2) 0.041(2) 0.0016(18) -0.0109(17) 0.0011(17)
C545 0.034(2) 0.0231(19) 0.041(2) 0.0017(17) -0.0117(18) 0.0012(17)
C546 0.0338(19) 0.0227(17) 0.042(2) 0.0017(17) -0.0128(16) 0.0003(16)
C551 0.0338(18) 0.0222(16) 0.044(2) 0.0011(16) -0.0117(16) 0.0000(15)
C552 0.0338(19) 0.0226(17) 0.045(2) 0.0009(17) -0.0113(18) -0.0002(16)
C553 0.0341(18) 0.0233(17) 0.046(2) 0.0007(17) -0.0108(17) -0.0007(15)
C554 0.035(2) 0.0231(18) 0.046(2) 0.0009(18) -0.0112(19) -0.0003(17)
C555 0.035(2) 0.0228(18) 0.045(2) 0.0009(19) -0.012(2) 0.0002(17)
C556 0.034(2) 0.0225(18) 0.045(2) 0.0009(18) -0.0118(19) 0.0005(17)
C561 0.0337(19) 0.0218(16) 0.043(2) 0.0013(16) -0.0122(16) 0.0002(15)
C562 0.034(2) 0.0219(17) 0.043(2) 0.0013(17) -0.0124(16) 0.0001(16)
C563 0.0337(19) 0.0222(17) 0.043(2) 0.0015(16) -0.0126(16) -0.0001(16)
C564 0.034(2) 0.0220(17) 0.043(2) 0.0016(18) -0.0125(18) -0.0003(17)
C565 0.034(2) 0.0217(18) 0.043(2) 0.0015(19) -0.0123(18) 0.0001(18)
C566 0.034(2) 0.0215(17) 0.043(2) 0.0015(18) -0.0121(18) 0.0002(17)
N611 0.038(2) 0.0233(19) 0.056(3) 0.002(2) -0.013(2) 0.0021(18)
C612 0.038(2) 0.0231(18) 0.056(2) 0.0021(19) -0.0136(19) 0.0022(17)
C613 0.038(2) 0.024(2) 0.057(3) 0.002(2) -0.014(2) 0.0019(18)
C614 0.039(2) 0.025(2) 0.058(3) 0.003(2) -0.014(2) 0.0022(19)
C615 0.039(2) 0.025(2) 0.058(3) 0.003(2) -0.014(2) 0.002(2)
C616 0.039(2) 0.024(2) 0.057(3) 0.002(2) -0.014(2) 0.0023(19)
N621 0.0367(19) 0.0201(17) 0.052(2) 0.0024(17) -0.0129(17) 0.0014(16)
N622 0.037(2) 0.0206(17) 0.053(2) 0.0022(19) -0.0131(19) 0.0018(16)
C623 0.037(2) 0.0216(17) 0.054(2) 0.0020(18) -0.0133(18) 0.0015(16)
C624 0.037(2) 0.0213(18) 0.053(2) 0.0020(19) -0.013(2) 0.0012(17)
C625 0.037(2) 0.0208(18) 0.052(2) 0.0022(19) -0.0131(19) 0.0011(17)
C626 0.0368(19) 0.0190(18) 0.051(2) 0.0031(18) -0.0130(17) 0.0011(16)
N631 0.036(2) 0.0236(19) 0.044(3) 0.0014(19) -0.020(2) -0.0029(19)
C632 0.037(2) 0.0243(17) 0.044(2) 0.0009(17) -0.0198(18) -0.0024(17)
C633 0.037(2) 0.0247(19) 0.044(3) 0.0010(19) -0.020(2) -0.0024(19)
C634 0.037(3) 0.0245(19) 0.044(3) 0.002(2) -0.020(2) -0.003(2)
C635 0.036(3) 0.024(2) 0.044(3) 0.002(2) -0.020(2) -0.003(2)
C636 0.036(3) 0.0236(19) 0.044(3) 0.001(2) -0.020(2) -0.003(2)
N641 0.038(2) 0.0238(16) 0.046(2) 0.0004(16) -0.0175(17) -0.0025(16)
N642 0.038(2) 0.0239(17) 0.045(2) 0.0001(17) -0.0187(18) -0.0022(17)
C643 0.038(2) 0.0245(16) 0.045(2) 0.0003(17) -0.0191(17) -0.0024(16)
C644 0.038(2) 0.0247(18) 0.045(2) 0.0002(18) -0.0184(18) -0.0027(18)
C645 0.038(2) 0.0247(18) 0.046(2) 0.0001(18) -0.0177(18) -0.0029(18)
C646 0.039(2) 0.0228(17) 0.047(2) 0.0007(17) -0.0160(17) -0.0020(17)
C651 0.0376(18) 0.0182(17) 0.049(2) 0.0035(17) -0.0132(16) 0.0004(16)
C652 0.0373(19) 0.0176(18) 0.049(2) 0.0037(18) -0.0132(17) 0.0005(17)
C653 0.0371(18) 0.0178(17) 0.050(2) 0.0037(17) -0.0131(16) 0.0009(16)
C654 0.038(2) 0.0177(19) 0.050(2) 0.0041(19) -0.0130(17) 0.0004(18)
C655 0.038(2) 0.018(2) 0.050(2) 0.004(2) -0.0128(18) 0.0003(19)
C656 0.038(2) 0.0180(19) 0.049(2) 0.0037(19) -0.0128(17) 0.0004(18)
C661 0.0379(18) 0.0194(17) 0.048(2) 0.0029(17) -0.0138(16) -0.0002(16)
C662 0.0379(19) 0.0201(18) 0.048(2) 0.0024(18) -0.0140(17) -0.0008(17)
C663 0.0386(19) 0.0214(17) 0.047(2) 0.0017(16) -0.0147(16) -0.0014(16)
C664 0.039(2) 0.0215(19) 0.048(2) 0.0020(18) -0.0141(18) -0.0014(18)
C665 0.039(2) 0.021(2) 0.048(2) 0.0027(19) -0.0137(18) -0.0010(18)
C666 0.038(2) 0.0200(19) 0.048(2) 0.0029(18) -0.0139(17) -0.0006(18)

loop_
_atom_type_symbol
_atom_type_description
_atom_type_scat_dispersion_real
_atom_type_scat_dispersion_imag
_atom_type_scat_source
C C 0.0033 0.0016 'International Tables Vol C Tables 4.2.6.8 and 6.1.1.4'
H H 0.0000 0.0000 'International Tables Vol C Tables 4.2.6.8 and 6.1.1.4'
B B 0.0013 0.0007 'International Tables Vol C Tables 4.2.6.8 and 6.1.1.4'
N N 0.0061 0.0033 'International Tables Vol C Tables 4.2.6.8 and 6.1.1.4'
F F 0.0171 0.0103 'International Tables Vol C Tables 4.2.6.8 and 6.1.1.4'
Zn Zn 0.2839 1.4301 'International Tables Vol C Tables 4.2.6.8 and 6.1.1.4'
O O 0.0106 0.0060 'International Tables Vol C Tables 4.2.6.8 and 6.1.1.4'

loop_
_geom_angle_atom_site_label_1
_geom_angle_atom_site_label_2
_geom_angle_atom_site_label_3
_geom_angle
N122 Zn1 N322 101.5(3)
N122 Zn1 N222 100.5(4)
N322 Zn1 N222 98.6(4)
N122 Zn1 N311 167.6(4)
N322 Zn1 N311 76.5(3)
N222 Zn1 N311 91.9(4)
N122 Zn1 N211 91.7(3)
N322 Zn1 N211 166.5(3)
N222 Zn1 N211 76.1(3)
N311 Zn1 N211 91.1(3)
N122 Zn1 N111 76.7(3)
N322 Zn1 N111 92.7(4)
N222 Zn1 N111 168.7(3)
N311 Zn1 N111 91.2(4)
N211 Zn1 N111 92.9(3)
N511 Zn2 N411 172.4(3)
N511 Zn2 N422 99.1(3)
N411 Zn2 N422 77.2(3)
N511 Zn2 N142 91.1(3)
N411 Zn2 N142 96.0(3)
N422 Zn2 N142 99.7(3)
N511 Zn2 N522 75.8(3)
N411 Zn2 N522 98.1(3)
N422 Zn2 N522 98.0(3)
N142 Zn2 N522 159.4(3)
N511 Zn2 N131 92.2(3)
N411 Zn2 N131 92.0(3)
N422 Zn2 N131 168.1(3)
N142 Zn2 N131 76.3(3)
N522 Zn2 N131 88.3(3)
N431 Zn3 N611 175.2(3)
N431 Zn3 N622 98.8(3)
N611 Zn3 N622 77.7(3)
N431 Zn3 N231 90.1(3)
N611 Zn3 N231 93.8(3)
N622 Zn3 N231 167.8(3)
N431 Zn3 N442 77.0(3)
N611 Zn3 N442 100.1(4)
N622 Zn3 N442 99.1(4)
N231 Zn3 N442 91.0(3)
N431 Zn3 N242 93.1(4)
N611 Zn3 N242 90.7(4)
N622 Zn3 N242 96.5(3)
N231 Zn3 N242 74.6(3)
N442 Zn3 N242 162.6(3)
N631 Zn4 N531 175.3(3)
N631 Zn4 N542 99.5(3)
N531 Zn4 N542 76.8(3)
N631 Zn4 N342 92.2(3)
N531 Zn4 N342 91.2(3)
N542 Zn4 N342 100.4(3)
N631 Zn4 N331 92.0(3)
N531 Zn4 N331 92.0(3)
N542 Zn4 N331 168.1(3)
N342 Zn4 N331 75.6(3)
N631 Zn4 N642 74.5(3)
N531 Zn4 N642 103.1(3)
N542 Zn4 N642 97.8(3)
N342 Zn4 N642 159.0(3)
N331 Zn4 N642 88.5(3)
C112 N111 C116 120.0
C112 N111 Zn1 114.2(4)
C116 N111 Zn1 125.7(4)
C123 C112 N111 115.6(7)
C123 C112 C113 124.4(7)
N111 C112 C113 120.0
C114 C113 C112 120.0
C114 C113 H113 120.0
C112 C113 H113 120.0
C113 C114 C115 120.0
C113 C114 H114 120.0
C115 C114 H114 120.0
C116 C115 C114 120.0
C116 C115 H115 120.0
C114 C115 H115 120.0
C115 C116 N111 120.0
C115 C116 H116 120.0
N111 C116 H116 120.0
C126 N121 C125 128.6(8)
C126 N121 N122 123.2(8)
C125 N121 N122 108.0
C123 N122 N121 108.0
C123 N122 Zn1 112.0(5)
N121 N122 Zn1 138.7(5)
C112 C123 C124 131.8(7)
C112 C123 N122 120.2(7)
C124 C123 N122 108.0
C125 C124 C123 108.0
C125 C124 H124 126.0
C123 C124 H124 126.0
N121 C125 C124 108.0
N121 C125 H125 126.0
C124 C125 H125 126.0
N121 C126 C153 115.1(10)
N121 C126 H12A 108.5
C153 C126 H12A 108.5
N121 C126 H12B 108.5
C153 C126 H12B 108.5
H12A C126 H12B 107.5
C132 N131 C136 120.0
C132 N131 Zn2 114.0(4)
C136 N131 Zn2 125.9(4)
C143 C132 N131 117.5(6)
C143 C132 C133 122.3(6)
N131 C132 C133 120.0
C134 C133 C132 120.0
C134 C133 H133 120.0
C132 C133 H133 120.0
C135 C134 C133 120.0
C135 C134 H134 120.0
C133 C134 H134 120.0
C136 C135 C134 120.0
C136 C135 H135 120.0
C134 C135 H135 120.0
C135 C136 N131 120.0
C135 C136 H136 120.0
N131 C136 H136 120.0
C145 N141 N142 108.0
C145 N141 C146 128.6(8)
N142 N141 C146 122.8(8)
C143 N142 N141 108.0
C143 N142 Zn2 112.9(5)
N141 N142 Zn2 138.0(5)
C132 C143 N142 119.0(7)
C132 C143 C144 132.9(7)
N142 C143 C144 108.0
C145 C144 C143 108.0
C145 C144 H144 126.0
C143 C144 H144 126.0
N141 C145 C144 108.0
N141 C145 H145 126.0
C144 C145 H145 126.0
N141 C146 C163 112.2(11)
N141 C146 H14A 109.2
C163 C146 H14A 109.2
N141 C146 H14B 109.2
C163 C146 H14B 109.2
H14A C146 H14B 107.9
C152 C151 C156 120.0
C152 C151 C161 119.9(6)
C156 C151 C161 120.1(6)
C153 C152 C151 120.0
C153 C152 H152 120.0
C151 C152 H152 120.0
C154 C153 C152 120.0
C154 C153 C126 122.2(8)
C152 C153 C126 117.8(8)
C153 C154 C155 120.0
C153 C154 H154 120.0
C155 C154 H154 120.0
C156 C155 C154 120.0
C156 C155 H155 120.0
C154 C155 H155 120.0
C155 C156 C151 120.0
C155 C156 H156 120.0
C151 C156 H156 120.0
C162 C161 C166 120.0
C162 C161 C151 119.4(6)
C166 C161 C151 120.5(6)
C163 C162 C161 120.0
C163 C162 H162 120.0
C161 C162 H162 120.0
C162 C163 C164 120.0
C162 C163 C146 117.4(8)
C164 C163 C146 122.5(8)
C165 C164 C163 120.0
C165 C164 H164 120.0
C163 C164 H164 120.0
C164 C165 C166 120.0
C164 C165 H165 120.0
C166 C165 H165 120.0
C165 C166 C161 120.0
C165 C166 H166 120.0
C161 C166 H166 120.0
C212 N211 C216 120.0
C212 N211 Zn1 114.8(5)
C216 N211 Zn1 125.2(5)
C223 C212 C213 123.1(7)
C223 C212 N211 116.8(7)
C213 C212 N211 120.0
C214 C213 C212 120.0
C214 C213 H213 120.0
C212 C213 H213 120.0
C215 C214 C213 120.0
C215 C214 H214 120.0
C213 C214 H214 120.0
C214 C215 C216 120.0
C214 C215 H215 120.0
C216 C215 H215 120.0
C215 C216 N211 120.0
C215 C216 H216 120.0
N211 C216 H216 120.0
C226 N221 N222 123.1(10)
C226 N221 C225 128.8(10)
N222 N221 C225 108.0
N221 N222 C223 108.0
N221 N222 Zn1 138.6(5)
C223 N222 Zn1 112.4(5)
C212 C223 C224 133.2(8)
C212 C223 N222 118.6(7)
C224 C223 N222 108.0
C225 C224 C223 108.0
C225 C224 H224 126.0
C223 C224 H224 126.0
C224 C225 N221 108.0
C224 C225 H225 126.0
N221 C225 H225 126.0
N221 C226 C253 111.8(11)
N221 C226 H22A 109.2
C253 C226 H22A 109.2
N221 C226 H22B 109.2
C253 C226 H22B 109.2
H22A C226 H22B 107.9
C232 N231 C236 120.0
C232 N231 Zn3 116.6(4)
C236 N231 Zn3 123.4(4)
C243 C232 C233 123.7(7)
C243 C232 N231 116.3(7)
C233 C232 N231 120.0
C232 C233 C234 120.0
C232 C233 H233 120.0
C234 C233 H233 120.0
C235 C234 C233 120.0
C235 C234 H234 120.0
C233 C234 H234 120.0
C234 C235 C236 120.0
C234 C235 H235 120.0
C236 C235 H235 120.0
C235 C236 N231 120.0
C235 C236 H236 120.0
N231 C236 H236 120.0
C246 N241 C245 130.5(10)
C246 N241 N242 121.5(10)
C245 N241 N242 108.0
N241 N242 C243 108.0
N241 N242 Zn3 140.6(5)
C243 N242 Zn3 110.1(5)
C232 C243 C244 131.3(7)
C232 C243 N242 120.5(7)
C244 C243 N242 108.0
C245 C244 C243 108.0
C245 C244 H244 126.0
C243 C244 H244 126.0
N241 C245 C244 108.0
N241 C245 H245 126.0
C244 C245 H245 126.0
N241 C246 C263 113.3(10)
N241 C246 H24A 108.9
C263 C246 H24A 108.9
N241 C246 H24B 108.9
C263 C246 H24B 108.9
H24A C246 H24B 107.7
C252 C251 C256 120.0
C252 C251 C261 120.5(6)
C256 C251 C261 119.5(6)
C251 C252 C253 120.0
C251 C252 H252 120.0
C253 C252 H252 120.0
C252 C253 C254 120.0
C252 C253 C226 115.6(7)
C254 C253 C226 124.3(7)
C253 C254 C255 120.0
C253 C254 H254 120.0
C255 C254 H254 120.0
C256 C255 C254 120.0
C256 C255 H255 120.0
C254 C255 H255 120.0
C255 C256 C251 120.0
C255 C256 H256 120.0
C251 C256 H256 120.0
C262 C261 C266 120.0
C262 C261 C251 118.6(6)
C266 C261 C251 121.3(6)
C263 C262 C261 120.0
C263 C262 H262 120.0
C261 C262 H262 120.0
C262 C263 C264 120.0
C262 C263 C246 117.7(7)
C264 C263 C246 122.1(7)
C265 C264 C263 120.0
C265 C264 H264 120.0
C263 C264 H264 120.0
C264 C265 C266 120.0
C264 C265 H265 120.0
C266 C265 H265 120.0
C265 C266 C261 120.0
C265 C266 H266 120.0
C261 C266 H266 120.0
C312 N311 C316 120.0
C312 N311 Zn1 114.6(4)
C316 N311 Zn1 125.4(4)
C323 C312 C313 123.4(6)
C323 C312 N311 116.4(6)
C313 C312 N311 120.0
C312 C313 C314 120.0
C312 C313 H313 120.0
C314 C313 H313 120.0
C315 C314 C313 120.0
C315 C314 H314 120.0
C313 C314 H314 120.0
C314 C315 C316 120.0
C314 C315 H315 120.0
C316 C315 H315 120.0
C315 C316 N311 120.0
C315 C316 H316 120.0
N311 C316 H316 120.0
C326 N321 N322 123.8(8)
C326 N321 C325 128.1(8)
N322 N321 C325 108.0
N321 N322 C323 108.0
N321 N322 Zn1 138.6(4)
C323 N322 Zn1 113.3(4)
C312 C323 C324 132.9(7)
C312 C323 N322 118.9(7)
C324 C323 N322 108.0
C323 C324 C325 108.0
C323 C324 H324 126.0
C325 C324 H324 126.0
C324 C325 N321 108.0
C324 C325 H325 126.0
N321 C325 H325 126.0
N321 C326 C353 112.9(12)
N321 C326 H32A 109.0
C353 C326 H32A 109.0
N321 C326 H32B 109.0
C353 C326 H32B 109.0
H32A C326 H32B 107.8
C332 N331 C336 120.0
C332 N331 Zn4 115.9(4)
C336 N331 Zn4 124.0(4)
C343 C332 N331 115.8(6)
C343 C332 C333 124.1(6)
N331 C332 C333 120.0
C332 C333 C334 120.0
C332 C333 H333 120.0
C334 C333 H333 120.0
C333 C334 C335 120.0
C333 C334 H334 120.0
C335 C334 H334 120.0
C336 C335 C334 120.0
C336 C335 H335 120.0
C334 C335 H335 120.0
C335 C336 N331 120.0
C335 C336 H336 120.0
N331 C336 H336 120.0
C346 N341 C345 131.4(8)
C346 N341 N342 120.4(8)
C345 N341 N342 108.0
C343 N342 N341 108.0
C343 N342 Zn4 113.4(4)
N341 N342 Zn4 138.5(4)
C332 C343 N342 119.2(6)
C332 C343 C344 132.8(6)
N342 C343 C344 108.0
C345 C344 C343 108.0
C345 C344 H344 126.0
C343 C344 H344 126.0
C344 C345 N341 108.0
C344 C345 H345 126.0
N341 C345 H345 126.0
N341 C346 C363 116.3(11)
N341 C346 H34A 108.2
C363 C346 H34A 108.2
N341 C346 H34B 108.2
C363 C346 H34B 108.2
H34A C346 H34B 107.4
C352 C351 C356 120.0
C352 C351 C361 118.2(6)
C356 C351 C361 121.8(6)
C353 C352 C351 120.0
C353 C352 H352 120.0
C351 C352 H352 120.0
C352 C353 C354 120.0
C352 C353 C326 117.8(7)
C354 C353 C326 122.2(7)
C353 C354 C355 120.0
C353 C354 H354 120.0
C355 C354 H354 120.0
C356 C355 C354 120.0
C356 C355 H355 120.0
C354 C355 H355 120.0
C355 C356 C351 120.0
C355 C356 H356 120.0
C351 C356 H356 120.0
C362 C361 C366 120.0
C362 C361 C351 120.8(6)
C366 C361 C351 119.1(6)
C363 C362 C361 120.0
C363 C362 H362 120.0
C361 C362 H362 120.0
C362 C363 C364 120.0
C362 C363 C346 119.3(7)
C364 C363 C346 120.7(7)
C363 C364 C365 120.0
C363 C364 H364 120.0
C365 C364 H364 120.0
C366 C365 C364 120.0
C366 C365 H365 120.0
C364 C365 H365 120.0
C365 C366 C361 120.0
C365 C366 H366 120.0
C361 C366 H366 120.0
C412 N411 C416 120.0
C412 N411 Zn2 113.9(4)
C416 N411 Zn2 126.1(4)
C423 C412 N411 118.4(6)
C423 C412 C413 121.6(6)
N411 C412 C413 120.0
C414 C413 C412 120.0
C414 C413 H413 120.0
C412 C413 H413 120.0
C413 C414 C415 120.0
C413 C414 H414 120.0
C415 C414 H414 120.0
C416 C415 C414 120.0
C416 C415 H415 120.0
C414 C415 H415 120.0
C415 C416 N411 120.0
C415 C416 H416 120.0
N411 C416 H416 120.0
C426 N421 N422 125.7(8)
C426 N421 C425 125.9(8)
N422 N421 C425 108.0
N421 N422 C423 108.0
N421 N422 Zn2 139.8(4)
C423 N422 Zn2 111.6(4)
C412 C423 N422 118.0(7)
C412 C423 C424 133.8(7)
N422 C423 C424 108.0
C425 C424 C423 108.0
C425 C424 H424 126.0
C423 C424 H424 126.0
C424 C425 N421 108.0
C424 C425 H425 126.0
N421 C425 H425 126.0
N421 C426 C453 111.2(11)
N421 C426 H42A 109.4
C453 C426 H42A 109.4
N421 C426 H42B 109.4
C453 C426 H42B 109.4
H42A C426 H42B 108.0
C432 N431 C436 120.0
C432 N431 Zn3 115.3(5)
C436 N431 Zn3 124.1(5)
C443 C432 C433 120.3(7)
C443 C432 N431 119.6(7)
C433 C432 N431 120.0
C432 C433 C434 120.0
C432 C433 H433 120.0
C434 C433 H433 120.0
C435 C434 C433 120.0
C435 C434 H434 120.0
C433 C434 H434 120.0
C434 C435 C436 120.0
C434 C435 H435 120.0
C436 C435 H435 120.0
C435 C436 N431 120.0
C435 C436 H436 120.0
N431 C436 H436 120.0
C446 N441 N442 126.8(9)
C446 N441 C445 125.2(9)
N442 N441 C445 108.0
N441 N442 C443 108.0
N441 N442 Zn3 140.8(5)
C443 N442 Zn3 111.2(5)
C432 C443 C444 135.3(8)
C432 C443 N442 116.6(8)
C444 C443 N442 108.0
C443 C444 C445 108.0
C443 C444 H444 126.0
C445 C444 H444 126.0
C444 C445 N441 108.0
C444 C445 H445 126.0
N441 C445 H445 126.0
N441 C446 C463 107.5(10)
N441 C446 H44A 110.2
C463 C446 H44A 110.2
N441 C446 H44B 110.2
C463 C446 H44B 110.2
H44A C446 H44B 108.5
C452 C451 C456 120.0
C452 C451 C461 119.5(6)
C456 C451 C461 120.5(6)
C453 C452 C451 120.0
C453 C452 H452 120.0
C451 C452 H452 120.0
C454 C453 C452 120.0
C454 C453 C426 124.9(7)
C452 C453 C426 115.1(7)
C453 C454 C455 120.0
C453 C454 H454 120.0
C455 C454 H454 120.0
C456 C455 C454 120.0
C456 C455 H455 120.0
C454 C455 H455 120.0
C455 C456 C451 120.0
C455 C456 H456 120.0
C451 C456 H456 120.0
C462 C461 C466 120.0
C462 C461 C451 119.0(6)
C466 C461 C451 121.0(6)
C463 C462 C461 120.0
C463 C462 H462 120.0
C461 C462 H462 120.0
C462 C463 C464 120.0
C462 C463 C446 122.4(7)
C464 C463 C446 117.6(7)
C465 C464 C463 120.0
C465 C464 H464 120.0
C463 C464 H464 120.0
C464 C465 C466 120.0
C464 C465 H465 120.0
C466 C465 H465 120.0
C465 C466 C461 120.0
C465 C466 H466 120.0
C461 C466 H466 120.0
C512 N511 C516 120.0
C512 N511 Zn2 116.4(4)
C516 N511 Zn2 123.4(4)
C523 C512 C513 122.9(6)
C523 C512 N511 117.1(6)
C513 C512 N511 120.0
C512 C513 C514 120.0
C512 C513 H513 120.0
C514 C513 H513 120.0
C515 C514 C513 120.0
C515 C514 H514 120.0
C513 C514 H514 120.0
C514 C515 C516 120.0
C514 C515 H515 120.0
C516 C515 H515 120.0
C515 C516 N511 120.0
C515 C516 H516 120.0
N511 C516 H516 120.0
C526 N521 C525 128.4(8)
C526 N521 N522 123.5(8)
C525 N521 N522 108.0
C523 N522 N521 108.0
C523 N522 Zn2 111.7(4)
N521 N522 Zn2 140.0(4)
C512 C523 N522 118.7(6)
C512 C523 C524 133.3(6)
N522 C523 C524 108.0
C525 C524 C523 108.0
C525 C524 H524 126.0
C523 C524 H524 126.0
N521 C525 C524 108.0
N521 C525 H525 126.0
C524 C525 H525 126.0
N521 C526 C553 113.0(10)
N521 C526 H52A 109.0
C553 C526 H52A 109.0
N521 C526 H52B 109.0
C553 C526 H52B 109.0
H52A C526 H52B 107.8
C532 N531 C536 120.0
C532 N531 Zn4 114.4(4)
C536 N531 Zn4 125.3(4)
C543 C532 N531 117.4(6)
C543 C532 C533 122.4(6)
N531 C532 C533 120.0
C532 C533 C534 120.0
C532 C533 H533 120.0
C534 C533 H533 120.0
C535 C534 C533 120.0
C535 C534 H534 120.0
C533 C534 H534 120.0
C536 C535 C534 120.0
C536 C535 H535 120.0
C534 C535 H535 120.0
C535 C536 N531 120.0
C535 C536 H536 120.0
N531 C536 H536 120.0
C546 N541 N542 123.9(7)
C546 N541 C545 126.1(7)
N542 N541 C545 108.0
N541 N542 C543 108.0
N541 N542 Zn4 139.0(4)
C543 N542 Zn4 112.4(4)
C532 C543 N542 118.9(6)
C532 C543 C544 133.1(6)
N542 C543 C544 108.0
C545 C544 C543 108.0
C545 C544 H544 126.0
C543 C544 H544 126.0
C544 C545 N541 108.0
C544 C545 H545 126.0
N541 C545 H545 126.0
N541 C546 C563 114.6(10)
N541 C546 H54A 108.6
C563 C546 H54A 108.6
N541 C546 H54B 108.6
C563 C546 H54B 108.6
H54A C546 H54B 107.6
C552 C551 C556 120.0
C552 C551 C561 121.2(6)
C556 C551 C561 118.8(6)
C551 C552 C553 120.0
C551 C552 H552 120.0
C553 C552 H552 120.0
C554 C553 C552 120.0
C554 C553 C526 117.1(6)
C552 C553 C526 122.9(6)
C553 C554 C555 120.0
C553 C554 H554 120.0
C555 C554 H554 120.0
C556 C555 C554 120.0
C556 C555 H555 120.0
C554 C555 H555 120.0
C555 C556 C551 120.0
C555 C556 H556 120.0
C551 C556 H556 120.0
C562 C561 C566 120.0
C562 C561 C551 120.0(6)
C566 C561 C551 120.0(6)
C563 C562 C561 120.0
C563 C562 H562 120.0
C561 C562 H562 120.0
C562 C563 C564 120.0
C562 C563 C546 116.7(6)
C564 C563 C546 123.2(6)
C563 C564 C565 120.0
C563 C564 H564 120.0
C565 C564 H564 120.0
C564 C565 C566 120.0
C564 C565 H565 120.0
C566 C565 H565 120.0
C565 C566 C561 120.0
C565 C566 H566 120.0
C561 C566 H566 120.0
C612 N611 C616 120.0
C612 N611 Zn3 115.0(4)
C616 N611 Zn3 124.7(4)
C623 C612 N611 116.9(6)
C623 C612 C613 123.0(6)
N611 C612 C613 120.0
C612 C613 C614 120.0
C612 C613 H613 120.0
C614 C613 H613 120.0
C615 C614 C613 120.0
C615 C614 H614 120.0
C613 C614 H614 120.0
C614 C615 C616 120.0
C614 C615 H615 120.0
C616 C615 H615 120.0
C615 C616 N611 120.0
C615 C616 H616 120.0
N611 C616 H616 120.0
C626 N621 N622 124.4(7)
C626 N621 C625 127.4(7)
N622 N621 C625 108.0
N621 N622 C623 108.0
N621 N622 Zn3 140.8(4)
C623 N622 Zn3 111.0(4)
C612 C623 N622 118.2(6)
C612 C623 C624 133.4(6)
N622 C623 C624 108.0
C625 C624 C623 108.0
C625 C624 H624 126.0
C623 C624 H624 126.0
C624 C625 N621 108.0
C624 C625 H625 126.0
N621 C625 H625 126.0
N621 C626 C653 114.7(12)
N621 C626 H62A 108.6
C653 C626 H62A 108.6
N621 C626 H62B 108.6
C653 C626 H62B 108.6
H62A C626 H62B 107.6
C632 N631 C636 120.0
C632 N631 Zn4 117.8(4)
C636 N631 Zn4 121.9(4)
C643 C632 N631 114.4(7)
C643 C632 C633 125.5(7)
N631 C632 C633 120.0
C634 C633 C632 120.0
C634 C633 H633 120.0
C632 C633 H633 120.0
C633 C634 C635 120.0
C633 C634 H634 120.0
C635 C634 H634 120.0
C636 C635 C634 120.0
C636 C635 H635 120.0
C634 C635 H635 120.0
C635 C636 N631 120.0
C635 C636 H636 120.0
N631 C636 H636 120.0
C646 N641 N642 121.3(8)
C646 N641 C645 130.6(8)
N642 N641 C645 108.0
N641 N642 C643 108.0
N641 N642 Zn4 139.7(4)
C643 N642 Zn4 112.2(4)
C632 C643 N642 120.9(7)
C632 C643 C644 130.9(7)
N642 C643 C644 108.0
C645 C644 C643 108.0
C645 C644 H644 126.0
C643 C644 H644 126.0
C644 C645 N641 108.0
C644 C645 H645 126.0
N641 C645 H645 126.0
N641 C646 C663 113.0(10)
N641 C646 H64A 109.0
C663 C646 H64A 109.0
N641 C646 H64B 109.0
C663 C646 H64B 109.0
H64A C646 H64B 107.8
C652 C651 C656 120.0
C652 C651 C661 119.5(6)
C656 C651 C661 120.5(6)
C653 C652 C651 120.0
C653 C652 H652 120.0
C651 C652 H652 120.0
C652 C653 C654 120.0
C652 C653 C626 115.7(7)
C654 C653 C626 124.3(7)
C653 C654 C655 120.0
C653 C654 H654 120.0
C655 C654 H654 120.0
C656 C655 C654 120.0
C656 C655 H655 120.0
C654 C655 H655 120.0
C655 C656 C651 120.0
C655 C656 H656 120.0
C651 C656 H656 120.0
C662 C661 C666 120.0
C662 C661 C651 119.4(6)
C666 C661 C651 120.5(6)
C663 C662 C661 120.0
C663 C662 H662 120.0
C661 C662 H662 120.0
C664 C663 C662 120.0
C664 C663 C646 118.9(8)
C662 C663 C646 120.9(7)
C663 C664 C665 120.0
C663 C664 H664 120.0
C665 C664 H664 120.0
C666 C665 C664 120.0
C666 C665 H665 120.0
C664 C665 H665 120.0
C665 C666 C661 120.0
C665 C666 H666 120.0
C661 C666 H666 120.0
F15 B11 F12 110.1(15)
F15 B11 F13 110.5(14)
F12 B11 F13 110.2(13)
F15 B11 F14 111.1(13)
F12 B11 F14 107.4(13)
F13 B11 F14 107.5(14)
F25 B21 F23 116(2)
F25 B21 F24 113(2)
F23 B21 F24 113(2)
F25 B21 F22 108.6(19)
F23 B21 F22 103.4(17)
F24 B21 F22 101.0(18)
F32 B31 F35 108.7(19)
F32 B31 F34 113(2)
F35 B31 F34 110.3(19)
F32 B31 F33 110.1(19)
F35 B31 F33 109.9(19)
F34 B31 F33 105.1(18)
F45 B41 F42 111.1(15)
F45 B41 F44 110.8(13)
F42 B41 F44 109.4(13)
F45 B41 F43 110.3(13)
F42 B41 F43 108.5(13)
F44 B41 F43 106.7(14)
F54 B51 F52 114.7(17)
F54 B51 F53 108.8(17)
F52 B51 F53 108.2(17)
F54 B51 F55 108.8(17)
F52 B51 F55 109.8(16)
F53 B51 F55 106.0(16)
F64 B61 F65 112.9(16)
F64 B61 F63 112.9(17)
F65 B61 F63 108.6(15)
F64 B61 F62 108.6(15)
F65 B61 F62 108.0(16)
F63 B61 F62 105.6(14)
F73X B71X F75X 109.48(15)
F73X B71X F74X 109.48(15)
F75X B71X F74X 109.47(15)
F73X B71X F72X 109.46(15)
F75X B71X F72X 109.46(15)
F74X B71X F72X 109.47(15)
F72Y B71Y F73Y 109.48(15)
F72Y B71Y F74Y 109.48(15)
F73Y B71Y F74Y 109.48(15)
F72Y B71Y F75Y 109.47(15)
F73Y B71Y F75Y 109.47(15)
F74Y B71Y F75Y 109.46(15)
O11S N13S O12S 125.1(3)
O11S N13S C14S 117.1(2)
O12S N13S C14S 117.5(2)
N13S C14S H14C 109.5
N13S C14S H14D 109.5
H14C C14S H14D 109.5
N13S C14S H14E 109.5
H14C C14S H14E 109.5
H14D C14S H14E 109.5
O21S N23S O22S 125.1(2)
O21S N23S C24S 117.1(2)
O22S N23S C24S 117.6(2)
N23S C24S H24C 109.5
N23S C24S H24D 109.5
H24C C24S H24D 109.5
N23S C24S H24E 109.5
H24C C24S H24E 109.5
H24D C24S H24E 109.5
O31S N33S O32S 125.2(2)
O31S N33S C34S 117.1(2)
O32S N33S C34S 117.6(2)
N33S C34S H34C 109.5
N33S C34S H34D 109.5
H34C C34S H34D 109.5
N33S C34S H34E 109.5
H34C C34S H34E 109.5
H34D C34S H34E 109.5
O41X N43X O42X 125.2(2)
O41X N43X C44X 117.25(18)
O42X N43X C44X 117.59(18)
N43X C44X H44C 109.5
N43X C44X H44D 109.5
H44C C44X H44D 109.5
N43X C44X H44E 109.5
H44C C44X H44E 109.5
H44D C44X H44E 109.5
O41Y N43Y O42Y 125.2(2)
O41Y N43Y C44Y 117.19(19)
O42Y N43Y C44Y 117.62(19)
N43Y C44Y H44F 109.5
N43Y C44Y H44G 109.5
H44F C44Y H44G 109.5
N43Y C44Y H44H 109.5
H44F C44Y H44H 109.5
H44G C44Y H44H 109.5
O51S N53S O52S 125.1(3)
O51S N53S C54S 117.1(2)
O52S N53S C54S 117.5(2)
N53S C54S H54C 109.5
N53S C54S H54D 109.5
H54C C54S H54D 109.5
N53S C54S H54E 109.5
H54C C54S H54E 109.5
H54D C54S H54E 109.5
O62S N63S O61S 121(2)
O62S N63S C64S 115(2)
O61S N63S C64S 124(2)
N63S C64S H64C 109.5
N63S C64S H64D 109.5
H64C C64S H64D 109.5
N63S C64S H64E 109.5
H64C C64S H64E 109.5
H64D C64S H64E 109.5
O71S N73S O72S 125.1(2)
O71S N73S C74S 117.1(2)
O72S N73S C74S 117.5(2)
N73S C74S H74A 109.5
N73S C74S H74B 109.5
H74A C74S H74B 109.5
N73S C74S H74C 109.5
H74A C74S H74C 109.5
H74B C74S H74C 109.5
O81S N83S O82S 125.1(2)
O81S N83S C84S 117.1(2)
O82S N83S C84S 117.6(2)
N83S C84S H84A 109.5
N83S C84S H84B 109.5
H84A C84S H84B 109.5
N83S C84S H84C 109.5
H84A C84S H84C 109.5
H84B C84S H84C 109.5

loop_
_geom_bond_atom_site_label_1
_geom_bond_atom_site_label_2
_geom_bond_distance
Zn1 N122 2.112(6)
Zn1 N322 2.112(6)
Zn1 N222 2.149(8)
Zn1 N311 2.149(6)
Zn1 N211 2.152(6)
Zn1 N111 2.158(7)
Zn2 N511 2.112(5)
Zn2 N411 2.124(5)
Zn2 N422 2.154(7)
Zn2 N142 2.166(6)
Zn2 N522 2.193(6)
Zn2 N131 2.194(7)
Zn3 N431 2.074(6)
Zn3 N611 2.093(6)
Zn3 N622 2.157(5)
Zn3 N231 2.175(5)
Zn3 N442 2.211(7)
Zn3 N242 2.256(8)
Zn4 N631 2.140(6)
Zn4 N531 2.144(6)
Zn4 N542 2.147(5)
Zn4 N342 2.164(6)
Zn4 N331 2.176(5)
Zn4 N642 2.177(6)
N111 C112 1.3900
N111 C116 1.3900
C112 C123 1.333(9)
C112 C113 1.3900
C113 C114 1.3900
C113 H113 0.9500
C114 C115 1.3900
C114 H114 0.9500
C115 C116 1.3900
C115 H115 0.9500
C116 H116 0.9500
N121 C126 1.384(16)
N121 C125 1.4200
N121 N122 1.4200
N122 C123 1.4200
C123 C124 1.4200
C124 C125 1.4200
C124 H124 0.9500
C125 H125 0.9500
C126 C153 1.491(14)
C126 H12A 0.9900
C126 H12B 0.9900
N131 C132 1.3900
N131 C136 1.3900
C132 C143 1.360(9)
C132 C133 1.3900
C133 C134 1.3900
C133 H133 0.9500
C134 C135 1.3900
C134 H134 0.9500
C135 C136 1.3900
C135 H135 0.9500
C136 H136 0.9500
N141 C145 1.4200
N141 N142 1.4200
N141 C146 1.424(16)
N142 C143 1.4200
C143 C144 1.4200
C144 C145 1.4200
C144 H144 0.9500
C145 H145 0.9500
C146 C163 1.521(14)
C146 H14A 0.9900
C146 H14B 0.9900
C151 C152 1.3900
C151 C156 1.3900
C151 C161 1.508(9)
C152 C153 1.3900
C152 H152 0.9500
C153 C154 1.3900
C154 C155 1.3900
C154 H154 0.9500
C155 C156 1.3900
C155 H155 0.9500
C156 H156 0.9500
C161 C162 1.3900
C161 C166 1.3900
C162 C163 1.3900
C162 H162 0.9500
C163 C164 1.3900
C164 C165 1.3900
C164 H164 0.9500
C165 C166 1.3900
C165 H165 0.9500
C166 H166 0.9500
N211 C212 1.3900
N211 C216 1.3900
C212 C223 1.336(10)
C212 C213 1.3900
C213 C214 1.3900
C213 H213 0.9500
C214 C215 1.3900
C214 H214 0.9500
C215 C216 1.3900
C215 H215 0.9500
C216 H216 0.9500
N221 C226 1.392(15)
N221 N222 1.4200
N221 C225 1.4200
N222 C223 1.4200
C223 C224 1.4200
C224 C225 1.4200
C224 H224 0.9500
C225 H225 0.9500
C226 C253 1.554(16)
C226 H22A 0.9900
C226 H22B 0.9900
N231 C232 1.3900
N231 C236 1.3900
C232 C243 1.342(9)
C232 C233 1.3900
C233 C234 1.3900
C233 H233 0.9500
C234 C235 1.3900
C234 H234 0.9500
C235 C236 1.3900
C235 H235 0.9500
C236 H236 0.9500
N241 C246 1.371(14)
N241 C245 1.4200
N241 N242 1.4200
N242 C243 1.4200
C243 C244 1.4200
C244 C245 1.4200
C244 H244 0.9500
C245 H245 0.9500
C246 C263 1.525(15)
C246 H24A 0.9900
C246 H24B 0.9900
C251 C252 1.3900
C251 C256 1.3900
C251 C261 1.480(8)
C252 C253 1.3900
C252 H252 0.9500
C253 C254 1.3900
C254 C255 1.3900
C254 H254 0.9500
C255 C256 1.3900
C255 H255 0.9500
C256 H256 0.9500
C261 C262 1.3900
C261 C266 1.3900
C262 C263 1.3900
C262 H262 0.9500
C263 C264 1.3900
C264 C265 1.3900
C264 H264 0.9500
C265 C266 1.3900
C265 H265 0.9500
C266 H266 0.9500
N311 C312 1.3900
N311 C316 1.3900
C312 C323 1.332(8)
C312 C313 1.3900
C313 C314 1.3900
C313 H313 0.9500
C314 C315 1.3900
C314 H314 0.9500
C315 C316 1.3900
C315 H315 0.9500
C316 H316 0.9500
N321 C326 1.370(14)
N321 N322 1.4200
N321 C325 1.4200
N322 C323 1.4200
C323 C324 1.4200
C324 C325 1.4200
C324 H324 0.9500
C325 H325 0.9500
C326 C353 1.534(15)
C326 H32A 0.9900
C326 H32B 0.9900
N331 C332 1.3900
N331 C336 1.3900
C332 C343 1.359(8)
C332 C333 1.3900
C333 C334 1.3900
C333 H333 0.9500
C334 C335 1.3900
C334 H334 0.9500
C335 C336 1.3900
C335 H335 0.9500
C336 H336 0.9500
N341 C346 1.357(14)
N341 C345 1.4200
N341 N342 1.4200
N342 C343 1.4200
C343 C344 1.4200
C344 C345 1.4200
C344 H344 0.9500
C345 H345 0.9500
C346 C363 1.480(15)
C346 H34A 0.9900
C346 H34B 0.9900
C351 C352 1.3900
C351 C356 1.3900
C351 C361 1.515(7)
C352 C353 1.3900
C352 H352 0.9500
C353 C354 1.3900
C354 C355 1.3900
C354 H354 0.9500
C355 C356 1.3900
C355 H355 0.9500
C356 H356 0.9500
C361 C362 1.3900
C361 C366 1.3900
C362 C363 1.3900
C362 H362 0.9500
C363 C364 1.3900
C364 C365 1.3900
C364 H364 0.9500
C365 C366 1.3900
C365 H365 0.9500
C366 H366 0.9500
N411 C412 1.3900
N411 C416 1.3900
C412 C423 1.332(8)
C412 C413 1.3900
C413 C414 1.3900
C413 H413 0.9500
C414 C415 1.3900
C414 H414 0.9500
C415 C416 1.3900
C415 H415 0.9500
C416 H416 0.9500
N421 C426 1.410(14)
N421 N422 1.4200
N421 C425 1.4200
N422 C423 1.4200
C423 C424 1.4200
C424 C425 1.4200
C424 H424 0.9500
C425 H425 0.9500
C426 C453 1.530(15)
C426 H42A 0.9900
C426 H42B 0.9900
N431 C432 1.3900
N431 C436 1.3900
C432 C443 1.344(10)
C432 C433 1.3900
C433 C434 1.3900
C433 H433 0.9500
C434 C435 1.3900
C434 H434 0.9500
C435 C436 1.3900
C435 H435 0.9500
C436 H436 0.9500
N441 C446 1.418(16)
N441 N442 1.4200
N441 C445 1.4200
N442 C443 1.4200
C443 C444 1.4200
C444 C445 1.4200
C444 H444 0.9500
C445 H445 0.9500
C446 C463 1.525(14)
C446 H44A 0.9900
C446 H44B 0.9900
C451 C452 1.3900
C451 C456 1.3900
C451 C461 1.512(8)
C452 C453 1.3900
C452 H452 0.9500
C453 C454 1.3900
C454 C455 1.3900
C454 H454 0.9500
C455 C456 1.3900
C455 H455 0.9500
C456 H456 0.9500
C461 C462 1.3900
C461 C466 1.3900
C462 C463 1.3900
C462 H462 0.9500
C463 C464 1.3900
C464 C465 1.3900
C464 H464 0.9500
C465 C466 1.3900
C465 H465 0.9500
C466 H466 0.9500
N511 C512 1.3900
N511 C516 1.3900
C512 C523 1.329(8)
C512 C513 1.3900
C513 C514 1.3900
C513 H513 0.9500
C514 C515 1.3900
C514 H514 0.9500
C515 C516 1.3900
C515 H515 0.9500
C516 H516 0.9500
N521 C526 1.373(13)
N521 C525 1.4200
N521 N522 1.4200
N522 C523 1.4200
C523 C524 1.4200
C524 C525 1.4200
C524 H524 0.9500
C525 H525 0.9500
C526 C553 1.539(15)
C526 H52A 0.9900
C526 H52B 0.9900
N531 C532 1.3900
N531 C536 1.3900
C532 C543 1.337(7)
C532 C533 1.3900
C533 C534 1.3900
C533 H533 0.9500
C534 C535 1.3900
C534 H534 0.9500
C535 C536 1.3900
C535 H535 0.9500
C536 H536 0.9500
N541 C546 1.366(14)
N541 N542 1.4200
N541 C545 1.4200
N542 C543 1.4200
C543 C544 1.4200
C544 C545 1.4200
C544 H544 0.9500
C545 H545 0.9500
C546 C563 1.553(16)
C546 H54A 0.9900
C546 H54B 0.9900
C551 C552 1.3900
C551 C556 1.3900
C551 C561 1.516(8)
C552 C553 1.3900
C552 H552 0.9500
C553 C554 1.3900
C554 C555 1.3900
C554 H554 0.9500
C555 C556 1.3900
C555 H555 0.9500
C556 H556 0.9500
C561 C562 1.3900
C561 C566 1.3900
C562 C563 1.3900
C562 H562 0.9500
C563 C564 1.3900
C564 C565 1.3900
C564 H564 0.9500
C565 C566 1.3900
C565 H565 0.9500
C566 H566 0.9500
N611 C612 1.3900
N611 C616 1.3900
C612 C623 1.353(7)
C612 C613 1.3900
C613 C614 1.3900
C613 H613 0.9500
C614 C615 1.3900
C614 H614 0.9500
C615 C616 1.3900
C615 H615 0.9500
C616 H616 0.9500
N621 C626 1.376(14)
N621 N622 1.4200
N621 C625 1.4200
N622 C623 1.4200
C623 C624 1.4200
C624 C625 1.4200
C624 H624 0.9500
C625 H625 0.9500
C626 C653 1.522(15)
C626 H62A 0.9900
C626 H62B 0.9900
N631 C632 1.3900
N631 C636 1.3900
C632 C643 1.307(7)
C632 C633 1.3900
C633 C634 1.3900
C633 H633 0.9500
C634 C635 1.3900
C634 H634 0.9500
C635 C636 1.3900
C635 H635 0.9500
C636 H636 0.9500
N641 C646 1.379(15)
N641 N642 1.4200
N641 C645 1.4200
N642 C643 1.4200
C643 C644 1.4200
C644 C645 1.4200
C644 H644 0.9500
C645 H645 0.9500
C646 C663 1.516(14)
C646 H64A 0.9900
C646 H64B 0.9900
C651 C652 1.3900
C651 C656 1.3900
C651 C661 1.509(8)
C652 C653 1.3900
C652 H652 0.9500
C653 C654 1.3900
C654 C655 1.3900
C654 H654 0.9500
C655 C656 1.3900
C655 H655 0.9500
C656 H656 0.9500
C661 C662 1.3900
C661 C666 1.3900
C662 C663 1.3900
C662 H662 0.9500
C663 C664 1.3900
C664 C665 1.3900
C664 H664 0.9500
C665 C666 1.3900
C665 H665 0.9500
C666 H666 0.9500
B11 F15 1.33(2)
B11 F12 1.395(19)
B11 F13 1.40(2)
B11 F14 1.40(2)
B21 F25 1.29(3)
B21 F23 1.35(3)
B21 F24 1.43(3)
B21 F22 1.51(3)
B31 F32 1.36(3)
B31 F35 1.38(3)
B31 F34 1.39(3)
B31 F33 1.39(3)
B41 F45 1.34(2)
B41 F42 1.359(19)
B41 F44 1.397(19)
B41 F43 1.42(2)
B51 F54 1.31(2)
B51 F52 1.37(2)
B51 F53 1.42(3)
B51 F55 1.43(2)
B61 F64 1.31(2)
B61 F65 1.36(2)
B61 F63 1.42(2)
B61 F62 1.44(2)
B71X F73X 1.380(2)
B71X F75X 1.380(2)
B71X F74X 1.380(2)
B71X F72X 1.380(2)
B71Y F72Y 1.380(2)
B71Y F73Y 1.380(2)
B71Y F74Y 1.380(2)
B71Y F75Y 1.380(2)
O11S N13S 1.2181(19)
O12S N13S 1.2311(19)
N13S C14S 1.4741(19)
C14S H14C 0.9800
C14S H14D 0.9800
C14S H14E 0.9800
O21S N23S 1.2185(18)
O22S N23S 1.2309(18)
N23S C24S 1.4737(18)
C24S H24C 0.9800
C24S H24D 0.9800
C24S H24E 0.9800
O31S N33S 1.2182(18)
O32S N33S 1.2309(18)
N33S C34S 1.4738(19)
C34S H34C 0.9800
C34S H34D 0.9800
C34S H34E 0.9800
O41X N43X 1.2177(17)
O42X N43X 1.2310(18)
N43X C44X 1.4738(18)
C44X H44C 0.9800
C44X H44D 0.9800
C44X H44E 0.9800
O41Y N43Y 1.2179(18)
O42Y N43Y 1.2310(18)
N43Y C44Y 1.4737(18)
C44Y H44F 0.9800
C44Y H44G 0.9800
C44Y H44H 0.9800
O51S N53S 1.2181(19)
O52S N53S 1.2313(18)
N53S C54S 1.4743(19)
C54S H54C 0.9800
C54S H54D 0.9800
C54S H54E 0.9800
O61S N63S 1.23(3)
O62S N63S 1.19(3)
N63S C64S 1.33(3)
C64S H64C 0.9800
C64S H64D 0.9800
C64S H64E 0.9800
O71S N73S 1.2181(18)
O72S N73S 1.2314(18)
N73S C74S 1.4740(18)
C74S H74A 0.9800
C74S H74B 0.9800
C74S H74C 0.9800
O81S N83S 1.2182(18)
O82S N83S 1.2308(18)
N83S C84S 1.4742(18)
C84S H84A 0.9800
C84S H84B 0.9800
C84S H84C 0.9800

loop_
_geom_torsion_atom_site_label_1
_geom_torsion_atom_site_label_2
_geom_torsion_atom_site_label_3
_geom_torsion_atom_site_label_4
_geom_torsion
N122 Zn1 N111 C112 8.8(4)
N322 Zn1 N111 C112 110.0(4)
N222 Zn1 N111 C112 -67.7(18)
N311 Zn1 N111 C112 -173.4(4)
N211 Zn1 N111 C112 -82.2(5)
N122 Zn1 N111 C116 -175.9(6)
N322 Zn1 N111 C116 -74.7(5)
N222 Zn1 N111 C116 107.5(17)
N311 Zn1 N111 C116 1.9(5)
N211 Zn1 N111 C116 93.1(5)
C116 N111 C112 C123 178.7(9)
Zn1 N111 C112 C123 -5.7(7)
C116 N111 C112 C113 0.0
Zn1 N111 C112 C113 175.6(5)
C123 C112 C113 C114 -178.6(9)
N111 C112 C113 C114 0.0
C112 C113 C114 C115 0.0
C113 C114 C115 C116 0.0
C114 C115 C116 N111 0.0
C112 N111 C116 C115 0.0
Zn1 N111 C116 C115 -175.0(6)
C126 N121 N122 C123 -175.3(10)
C125 N121 N122 C123 0.0
C126 N121 N122 Zn1 -10.1(12)
C125 N121 N122 Zn1 165.2(8)
N322 Zn1 N122 C123 -100.2(5)
N222 Zn1 N122 C123 158.7(4)
N311 Zn1 N122 C123 -20.5(16)
N211 Zn1 N122 C123 82.5(5)
N111 Zn1 N122 C123 -10.1(4)
N322 Zn1 N122 N121 95.0(7)
N222 Zn1 N122 N121 -6.1(8)
N311 Zn1 N122 N121 174.7(12)
N211 Zn1 N122 N121 -82.3(7)
N111 Zn1 N122 N121 -174.9(8)
N111 C112 C123 C124 177.3(6)
C113 C112 C123 C124 -4.1(12)
N111 C112 C123 N122 -3.6(10)
C113 C112 C123 N122 175.0(5)
N121 N122 C123 C112 -179.3(9)
Zn1 N122 C123 C112 11.2(8)
N121 N122 C123 C124 0.0
Zn1 N122 C123 C124 -169.5(6)
C112 C123 C124 C125 179.2(11)
N122 C123 C124 C125 0.0
C126 N121 C125 C124 175.0(11)
N122 N121 C125 C124 0.0
C123 C124 C125 N121 0.0
C125 N121 C126 C153 -85.4(12)
N122 N121 C126 C153 88.9(12)
N511 Zn2 N131 C132 87.4(4)
N411 Zn2 N131 C132 -98.9(4)
N422 Zn2 N131 C132 -74.5(16)
N142 Zn2 N131 C132 -3.2(4)
N522 Zn2 N131 C132 163.1(4)
N511 Zn2 N131 C136 -97.6(5)
N411 Zn2 N131 C136 76.2(5)
N422 Zn2 N131 C136 100.5(16)
N142 Zn2 N131 C136 171.9(5)
N522 Zn2 N131 C136 -21.9(5)
C136 N131 C132 C143 -174.8(9)
Zn2 N131 C132 C143 0.5(8)
C136 N131 C132 C133 0.0
Zn2 N131 C132 C133 175.4(5)
C143 C132 C133 C134 174.6(9)
N131 C132 C133 C134 0.0
C132 C133 C134 C135 0.0
C133 C134 C135 C136 0.0
C134 C135 C136 N131 0.0
C132 N131 C136 C135 0.0
Zn2 N131 C136 C135 -174.8(6)
C145 N141 N142 C143 0.0
C146 N141 N142 C143 -171.8(10)
C145 N141 N142 Zn2 -166.4(8)
C146 N141 N142 Zn2 21.9(12)
N511 Zn2 N142 C143 -86.8(5)
N411 Zn2 N142 C143 95.9(5)
N422 Zn2 N142 C143 173.8(5)
N522 Zn2 N142 C143 -37.3(11)
N131 Zn2 N142 C143 5.2(5)
N511 Zn2 N142 N141 79.1(8)
N411 Zn2 N142 N141 -98.2(8)
N422 Zn2 N142 N141 -20.3(8)
N522 Zn2 N142 N141 128.7(9)
N131 Zn2 N142 N141 171.2(8)
N131 C132 C143 N142 4.4(10)
C133 C132 C143 N142 -170.3(5)
N131 C132 C143 C144 -172.0(7)
C133 C132 C143 C144 13.3(12)
N141 N142 C143 C132 -177.2(10)
Zn2 N142 C143 C132 -7.1(8)
N141 N142 C143 C144 0.0
Zn2 N142 C143 C144 170.2(6)
C132 C143 C144 C145 176.7(11)
N142 C143 C144 C145 0.0
N142 N141 C145 C144 0.0
C146 N141 C145 C144 171.1(11)
C143 C144 C145 N141 0.0
C145 N141 C146 C163 -102.7(11)
N142 N141 C146 C163 67.2(12)
C156 C151 C152 C153 0.0
C161 C151 C152 C153 -177.8(8)
C151 C152 C153 C154 0.0
C151 C152 C153 C126 179.6(10)
N121 C126 C153 C154 5.1(15)
N121 C126 C153 C152 -174.5(8)
C152 C153 C154 C155 0.0
C126 C153 C154 C155 -179.5(10)
C153 C154 C155 C156 0.0
C154 C155 C156 C151 0.0
C152 C151 C156 C155 0.0
C161 C151 C156 C155 177.8(8)
C152 C151 C161 C162 36.9(9)
C156 C151 C161 C162 -140.9(6)
C152 C151 C161 C166 -147.1(5)
C156 C151 C161 C166 35.1(9)
C166 C161 C162 C163 0.0
C151 C161 C162 C163 176.0(8)
C161 C162 C163 C164 0.0
C161 C162 C163 C146 -177.6(9)
N141 C146 C163 C162 -177.8(7)
N141 C146 C163 C164 4.6(14)
C162 C163 C164 C165 0.0
C146 C163 C164 C165 177.5(10)
C163 C164 C165 C166 0.0
C164 C165 C166 C161 0.0
C162 C161 C166 C165 0.0
C151 C161 C166 C165 -175.9(8)
N122 Zn1 N211 C212 104.9(5)
N322 Zn1 N211 C212 -63.7(18)
N222 Zn1 N211 C212 4.5(5)
N311 Zn1 N211 C212 -87.2(5)
N111 Zn1 N211 C212 -178.4(5)
N122 Zn1 N211 C216 -77.4(6)
N322 Zn1 N211 C216 114.0(16)
N222 Zn1 N211 C216 -177.7(6)
N311 Zn1 N211 C216 90.6(6)
N111 Zn1 N211 C216 -0.6(6)
C216 N211 C212 C223 -176.8(9)
Zn1 N211 C212 C223 1.1(8)
C216 N211 C212 C213 0.0
Zn1 N211 C212 C213 177.9(6)
C223 C212 C213 C214 176.6(10)
N211 C212 C213 C214 0.0
C212 C213 C214 C215 0.0
C213 C214 C215 C216 0.0
C214 C215 C216 N211 0.0
C212 N211 C216 C215 0.0
Zn1 N211 C216 C215 -177.6(7)
C226 N221 N222 C223 -178.2(12)
C225 N221 N222 C223 0.0
C226 N221 N222 Zn1 -11.2(14)
C225 N221 N222 Zn1 167.0(9)
N122 Zn1 N222 N221 95.4(8)
N322 Zn1 N222 N221 -8.1(8)
N311 Zn1 N222 N221 -84.8(8)
N211 Zn1 N222 N221 -175.5(9)
N111 Zn1 N222 N221 169.6(14)
N122 Zn1 N222 C223 -98.0(5)
N322 Zn1 N222 C223 158.5(5)
N311 Zn1 N222 C223 81.8(5)
N211 Zn1 N222 C223 -8.9(5)
N111 Zn1 N222 C223 -24(2)
C213 C212 C223 C224 -1.3(14)
N211 C212 C223 C224 175.5(7)
C213 C212 C223 N222 173.7(6)
N211 C212 C223 N222 -9.6(11)
N221 N222 C223 C212 -176.1(11)
Zn1 N222 C223 C212 13.1(9)
N221 N222 C223 C224 0.0
Zn1 N222 C223 C224 -170.7(7)
C212 C223 C224 C225 175.3(13)
N222 C223 C224 C225 0.0
C223 C224 C225 N221 0.0
C226 N221 C225 C224 178.0(13)
N222 N221 C225 C224 0.0
N222 N221 C226 C253 89.9(13)
C225 N221 C226 C253 -87.9(15)
N431 Zn3 N231 C232 100.4(5)
N611 Zn3 N231 C232 -82.4(5)
N622 Zn3 N231 C232 -36.9(18)
N442 Zn3 N231 C232 177.4(5)
N242 Zn3 N231 C232 7.3(4)
N431 Zn3 N231 C236 -80.1(5)
N611 Zn3 N231 C236 97.0(5)
N622 Zn3 N231 C236 142.5(15)
N442 Zn3 N231 C236 -3.1(5)
N242 Zn3 N231 C236 -173.3(5)
C236 N231 C232 C243 178.9(9)
Zn3 N231 C232 C243 -1.7(8)
C236 N231 C232 C233 0.0
Zn3 N231 C232 C233 179.5(6)
C243 C232 C233 C234 -178.8(10)
N231 C232 C233 C234 0.0
C232 C233 C234 C235 0.0
C233 C234 C235 C236 0.0
C234 C235 C236 N231 0.0
C232 N231 C236 C235 0.0
Zn3 N231 C236 C235 -179.4(6)
C246 N241 N242 C243 -179.0(11)
C245 N241 N242 C243 0.0
C246 N241 N242 Zn3 -14.4(14)
C245 N241 N242 Zn3 164.6(9)
N431 Zn3 N242 N241 95.1(8)
N611 Zn3 N242 N241 -81.9(8)
N622 Zn3 N242 N241 -4.1(9)
N231 Zn3 N242 N241 -175.6(9)
N442 Zn3 N242 N241 149.5(10)
N431 Zn3 N242 C243 -100.4(5)
N611 Zn3 N242 C243 82.6(5)
N622 Zn3 N242 C243 160.3(5)
N231 Zn3 N242 C243 -11.2(5)
N442 Zn3 N242 C243 -46.0(12)
C233 C232 C243 C244 -4.6(13)
N231 C232 C243 C244 176.6(7)
C233 C232 C243 N242 169.1(6)
N231 C232 C243 N242 -9.7(11)
N241 N242 C243 C232 -175.1(11)
Zn3 N242 C243 C232 15.3(9)
N241 N242 C243 C244 0.0
Zn3 N242 C243 C244 -169.7(6)
C232 C243 C244 C245 174.3(12)
N242 C243 C244 C245 0.0
C246 N241 C245 C244 178.9(13)
N242 N241 C245 C244 0.0
C243 C244 C245 N241 0.0
C245 N241 C246 C263 -82.6(16)
N242 N241 C246 C263 96.2(13)
C256 C251 C252 C253 0.0
C261 C251 C252 C253 177.3(11)
C251 C252 C253 C254 0.0
C251 C252 C253 C226 -176.4(12)
N221 C226 C253 C252 177.0(10)
N221 C226 C253 C254 0.8(18)
C252 C253 C254 C255 0.0
C226 C253 C254 C255 176.1(13)
C253 C254 C255 C256 0.0
C254 C255 C256 C251 0.0
C252 C251 C256 C255 0.0
C261 C251 C256 C255 -177.4(11)
C252 C251 C261 C262 46.6(11)
C256 C251 C261 C262 -136.1(7)
C252 C251 C261 C266 -137.4(7)
C256 C251 C261 C266 40.0(12)
C266 C261 C262 C263 0.0
C251 C261 C262 C263 176.1(11)
C261 C262 C263 C264 0.0
C261 C262 C263 C246 -174.5(12)
N241 C246 C263 C262 174.3(10)
N241 C246 C263 C264 -0.1(18)
C262 C263 C264 C265 0.0
C246 C263 C264 C265 174.3(13)
C263 C264 C265 C266 0.0
C264 C265 C266 C261 0.0
C262 C261 C266 C265 0.0
C251 C261 C266 C265 -176.0(11)
N122 Zn1 N311 C312 -81.5(16)
N322 Zn1 N311 C312 0.9(5)
N222 Zn1 N311 C312 99.3(5)
N211 Zn1 N311 C312 175.4(5)
N111 Zn1 N311 C312 -91.6(5)
N122 Zn1 N311 C316 95.6(15)
N322 Zn1 N311 C316 178.0(7)
N222 Zn1 N311 C316 -83.7(6)
N211 Zn1 N311 C316 -7.5(6)
N111 Zn1 N311 C316 85.4(6)
C316 N311 C312 C323 -175.0(10)
Zn1 N311 C312 C323 2.2(9)
C316 N311 C312 C313 0.0
Zn1 N311 C312 C313 177.2(7)
C323 C312 C313 C314 174.6(11)
N311 C312 C313 C314 0.0
C312 C313 C314 C315 0.0
C313 C314 C315 C316 0.0
C314 C315 C316 N311 0.0
C312 N311 C316 C315 0.0
Zn1 N311 C316 C315 -176.9(8)
C326 N321 N322 C323 -176.4(13)
C325 N321 N322 C323 0.0
C326 N321 N322 Zn1 -0.5(15)
C325 N321 N322 Zn1 175.8(10)
N122 Zn1 N322 N321 -11.9(9)
N222 Zn1 N322 N321 90.8(9)
N311 Zn1 N322 N321 -179.3(9)
N211 Zn1 N322 N321 156.5(15)
N111 Zn1 N322 N321 -88.8(9)
N122 Zn1 N322 C323 163.8(6)
N222 Zn1 N322 C323 -93.5(6)
N311 Zn1 N322 C323 -3.6(6)
N211 Zn1 N322 C323 -27.8(19)
N111 Zn1 N322 C323 86.9(6)
C313 C312 C323 C324 3.9(15)
N311 C312 C323 C324 178.7(8)
C313 C312 C323 N322 179.5(7)
N311 C312 C323 N322 -5.7(12)
N321 N322 C323 C312 -176.6(11)
Zn1 N322 C323 C312 6.4(10)
N321 N322 C323 C324 0.0
Zn1 N322 C323 C324 -177.0(7)
C312 C323 C324 C325 176.0(14)
N322 C323 C324 C325 0.0
C323 C324 C325 N321 0.0
C326 N321 C325 C324 176.2(14)
N322 N321 C325 C324 0.0
N322 N321 C326 C353 80.2(13)
C325 N321 C326 C353 -95.5(13)
N631 Zn4 N331 C332 91.2(5)
N531 Zn4 N331 C332 -91.3(5)
N542 Zn4 N331 C332 -72.0(16)
N342 Zn4 N331 C332 -0.6(5)
N642 Zn4 N331 C332 165.6(5)
N631 Zn4 N331 C336 -91.6(5)
N531 Zn4 N331 C336 85.9(5)
N542 Zn4 N331 C336 105.2(15)
N342 Zn4 N331 C336 176.7(6)
N642 Zn4 N331 C336 -17.1(5)
C336 N331 C332 C343 -178.0(9)
Zn4 N331 C332 C343 -0.7(8)
C336 N331 C332 C333 0.0
Zn4 N331 C332 C333 177.3(6)
C343 C332 C333 C334 177.9(10)
N331 C332 C333 C334 0.0
C332 C333 C334 C335 0.0
C333 C334 C335 C336 0.0
C334 C335 C336 N331 0.0
C332 N331 C336 C335 0.0
Zn4 N331 C336 C335 -177.1(7)
C346 N341 N342 C343 -174.9(11)
C345 N341 N342 C343 0.0
C346 N341 N342 Zn4 8.3(13)
C345 N341 N342 Zn4 -176.9(9)
N631 Zn4 N342 C343 -89.8(5)
N531 Zn4 N342 C343 93.4(5)
N542 Zn4 N342 C343 170.1(5)
N331 Zn4 N342 C343 1.6(5)
N642 Zn4 N342 C343 -40.2(11)
N631 Zn4 N342 N341 86.9(8)
N531 Zn4 N342 N341 -89.9(8)
N542 Zn4 N342 N341 -13.1(9)
N331 Zn4 N342 N341 178.4(9)
N642 Zn4 N342 N341 136.6(8)
N331 C332 C343 N342 2.3(11)
C333 C332 C343 N342 -175.7(6)
N331 C332 C343 C344 -178.3(7)
C333 C332 C343 C344 3.7(14)
N341 N342 C343 C332 179.5(11)
Zn4 N342 C343 C332 -2.7(9)
N341 N342 C343 C344 0.0
Zn4 N342 C343 C344 177.7(7)
C332 C343 C344 C345 -179.4(13)
N342 C343 C344 C345 0.0
C343 C344 C345 N341 0.0
C346 N341 C345 C344 174.1(13)
N342 N341 C345 C344 0.0
C345 N341 C346 C363 -87.2(13)
N342 N341 C346 C363 86.3(13)
C356 C351 C352 C353 0.0
C361 C351 C352 C353 -179.5(8)
C351 C352 C353 C354 0.0
C351 C352 C353 C326 -177.8(9)
N321 C326 C353 C352 -174.2(8)
N321 C326 C353 C354 8.0(14)
C352 C353 C354 C355 0.0
C326 C353 C354 C355 177.7(9)
C353 C354 C355 C356 0.0
C354 C355 C356 C351 0.0
C352 C351 C356 C355 0.0
C361 C351 C356 C355 179.5(8)
C352 C351 C361 C362 36.6(9)
C356 C351 C361 C362 -142.9(6)
C352 C351 C361 C366 -145.4(5)
C356 C351 C361 C366 35.1(9)
C366 C361 C362 C363 0.0
C351 C361 C362 C363 178.0(9)
C361 C362 C363 C364 0.0
C361 C362 C363 C346 -178.3(10)
N341 C346 C363 C362 176.6(8)
N341 C346 C363 C364 -1.7(15)
C362 C363 C364 C365 0.0
C346 C363 C364 C365 178.3(10)
C363 C364 C365 C366 0.0
C364 C365 C366 C361 0.0
C362 C361 C366 C365 0.0
C351 C361 C366 C365 -178.0(8)
N511 Zn2 N411 C412 -58(3)
N422 Zn2 N411 C412 2.7(4)
N142 Zn2 N411 C412 101.3(4)
N522 Zn2 N411 C412 -93.7(5)
N131 Zn2 N411 C412 177.7(4)
N511 Zn2 N411 C416 124(3)
N422 Zn2 N411 C416 -175.2(6)
N142 Zn2 N411 C416 -76.6(5)
N522 Zn2 N411 C416 88.4(5)
N131 Zn2 N411 C416 -0.2(5)
C416 N411 C412 C423 -179.5(9)
Zn2 N411 C412 C423 2.5(8)
C416 N411 C412 C413 0.0
Zn2 N411 C412 C413 -178.0(5)
C423 C412 C413 C414 179.5(9)
N411 C412 C413 C414 0.0
C412 C413 C414 C415 0.0
C413 C414 C415 C416 0.0
C414 C415 C416 N411 0.0
C412 N411 C416 C415 0.0
Zn2 N411 C416 C415 177.8(6)
C426 N421 N422 C423 173.6(11)
C425 N421 N422 C423 0.0
C426 N421 N422 Zn2 -16.9(13)
C425 N421 N422 Zn2 169.5(9)
N511 Zn2 N422 N421 -2.9(8)
N411 Zn2 N422 N421 -176.2(8)
N142 Zn2 N422 N421 89.8(8)
N522 Zn2 N422 N421 -79.7(8)
N131 Zn2 N422 N421 158.8(13)
N511 Zn2 N422 C423 166.3(5)
N411 Zn2 N422 C423 -7.0(5)
N142 Zn2 N422 C423 -101.0(5)
N522 Zn2 N422 C423 89.6(5)
N131 Zn2 N422 C423 -32.0(17)
N411 C412 C423 N422 -9.2(10)
C413 C412 C423 N422 171.3(5)
N411 C412 C423 C424 175.6(7)
C413 C412 C423 C424 -3.8(13)
N421 N422 C423 C412 -176.3(10)
Zn2 N422 C423 C412 11.0(9)
N421 N422 C423 C424 0.0
Zn2 N422 C423 C424 -172.7(6)
C412 C423 C424 C425 175.5(12)
N422 C423 C424 C425 0.0
C423 C424 C425 N421 0.0
C426 N421 C425 C424 -173.6(11)
N422 N421 C425 C424 0.0
N422 N421 C426 C453 86.1(12)
C425 N421 C426 C453 -101.4(12)
N611 Zn3 N431 C432 -58(4)
N622 Zn3 N431 C432 -101.8(5)
N231 Zn3 N431 C432 86.5(4)
N442 Zn3 N431 C432 -4.5(4)
N242 Zn3 N431 C432 161.1(4)
N611 Zn3 N431 C436 132(4)
N622 Zn3 N431 C436 87.7(5)
N231 Zn3 N431 C436 -84.0(5)
N442 Zn3 N431 C436 -174.9(5)
N242 Zn3 N431 C436 -9.4(5)
C436 N431 C432 C443 177.8(8)
Zn3 N431 C432 C443 6.9(7)
C436 N431 C432 C433 0.0
Zn3 N431 C432 C433 -170.9(5)
C443 C432 C433 C434 -177.8(8)
N431 C432 C433 C434 0.0
C432 C433 C434 C435 0.0
C433 C434 C435 C436 0.0
C434 C435 C436 N431 0.0
C432 N431 C436 C435 0.0
Zn3 N431 C436 C435 170.1(5)
C446 N441 N442 C443 179.9(10)
C445 N441 N442 C443 0.0
C446 N441 N442 Zn3 3.1(13)
C445 N441 N442 Zn3 -176.7(8)
N431 Zn3 N442 N441 178.5(8)
N611 Zn3 N442 N441 -5.4(8)
N622 Zn3 N442 N441 -84.4(8)
N231 Zn3 N442 N441 88.6(8)
N242 Zn3 N442 N441 122.1(11)
N431 Zn3 N442 C443 1.9(4)
N611 Zn3 N442 C443 178.0(4)
N622 Zn3 N442 C443 98.9(4)
N231 Zn3 N442 C443 -88.0(5)
N242 Zn3 N442 C443 -54.6(12)
C433 C432 C443 C444 -3.0(12)
N431 C432 C443 C444 179.2(6)
C433 C432 C443 N442 172.6(5)
N431 C432 C443 N442 -5.2(9)
N441 N442 C443 C432 -176.7(9)
Zn3 N442 C443 C432 1.1(8)
N441 N442 C443 C444 0.0
Zn3 N442 C443 C444 177.8(6)
C432 C443 C444 C445 175.8(11)
N442 C443 C444 C445 0.0
C443 C444 C445 N441 0.0
C446 N441 C445 C444 -179.9(10)
N442 N441 C445 C444 0.0
N442 N441 C446 C463 73.9(13)
C445 N441 C446 C463 -106.2(11)
C456 C451 C452 C453 0.0
C461 C451 C452 C453 -179.7(9)
C451 C452 C453 C454 0.0
C451 C452 C453 C426 -177.6(10)
N421 C426 C453 C454 9.5(15)
N421 C426 C453 C452 -173.1(8)
C452 C453 C454 C455 0.0
C426 C453 C454 C455 177.3(11)
C453 C454 C455 C456 0.0
C454 C455 C456 C451 0.0
C452 C451 C456 C455 0.0
C461 C451 C456 C455 179.7(9)
C452 C451 C461 C462 -143.6(6)
C456 C451 C461 C462 36.7(10)
C452 C451 C461 C466 39.3(10)
C456 C451 C461 C466 -140.4(7)
C466 C461 C462 C463 0.0
C451 C461 C462 C463 -177.1(10)
C461 C462 C463 C464 0.0
C461 C462 C463 C446 176.4(12)
N441 C446 C463 C462 27.3(16)
N441 C446 C463 C464 -156.2(9)
C462 C463 C464 C465 0.0
C446 C463 C464 C465 -176.6(12)
C463 C464 C465 C466 0.0
C464 C465 C466 C461 0.0
C462 C461 C466 C465 0.0
C451 C461 C466 C465 177.1(10)
N411 Zn2 N511 C512 -42(3)
N422 Zn2 N511 C512 -100.9(5)
N142 Zn2 N511 C512 159.1(5)
N522 Zn2 N511 C512 -4.9(4)
N131 Zn2 N511 C512 82.8(4)
N411 Zn2 N511 C516 144(2)
N422 Zn2 N511 C516 84.4(5)
N142 Zn2 N511 C516 -15.5(5)
N522 Zn2 N511 C516 -179.5(6)
N131 Zn2 N511 C516 -91.8(5)
C516 N511 C512 C523 -179.9(9)
Zn2 N511 C512 C523 5.3(8)
C516 N511 C512 C513 0.0
Zn2 N511 C512 C513 -174.8(6)
C523 C512 C513 C514 179.9(10)
N511 C512 C513 C514 0.0
C512 C513 C514 C515 0.0
C513 C514 C515 C516 0.0
C514 C515 C516 N511 0.0
C512 N511 C516 C515 0.0
Zn2 N511 C516 C515 174.4(6)
C526 N521 N522 C523 -177.4(11)
C525 N521 N522 C523 0.0
C526 N521 N522 Zn2 8.9(13)
C525 N521 N522 Zn2 -173.7(9)
N511 Zn2 N522 C523 3.8(5)
N411 Zn2 N522 C523 179.3(5)
N422 Zn2 N522 C523 101.2(5)
N142 Zn2 N522 C523 -47.9(11)
N131 Zn2 N522 C523 -88.9(5)
N511 Zn2 N522 N521 177.4(9)
N411 Zn2 N522 N521 -7.2(9)
N422 Zn2 N522 N521 -85.3(8)
N142 Zn2 N522 N521 125.6(10)
N131 Zn2 N522 N521 84.6(8)
C513 C512 C523 N522 178.4(5)
N511 C512 C523 N522 -1.7(11)
C513 C512 C523 C524 0.9(14)
N511 C512 C523 C524 -179.2(7)
N521 N522 C523 C512 -178.1(10)
Zn2 N522 C523 C512 -2.5(9)
N521 N522 C523 C524 0.0
Zn2 N522 C523 C524 175.6(6)
C512 C523 C524 C525 177.8(12)
N522 C523 C524 C525 0.0
C526 N521 C525 C524 177.2(12)
N522 N521 C525 C524 0.0
C523 C524 C525 N521 0.0
C525 N521 C526 C553 -96.6(12)
N522 N521 C526 C553 80.2(11)
N631 Zn4 N531 C532 -35(4)
N542 Zn4 N531 C532 1.2(4)
N342 Zn4 N531 C532 101.6(4)
N331 Zn4 N531 C532 177.1(4)
N642 Zn4 N531 C532 -93.9(4)
N631 Zn4 N531 C536 151(4)
N542 Zn4 N531 C536 -172.2(5)
N342 Zn4 N531 C536 -71.9(5)
N331 Zn4 N531 C536 3.7(5)
N642 Zn4 N531 C536 92.7(5)
C536 N531 C532 C543 175.3(9)
Zn4 N531 C532 C543 1.5(8)
C536 N531 C532 C533 0.0
Zn4 N531 C532 C533 -173.8(5)
C543 C532 C533 C534 -175.1(9)
N531 C532 C533 C534 0.0
C532 C533 C534 C535 0.0
C533 C534 C535 C536 0.0
C534 C535 C536 N531 0.0
C532 N531 C536 C535 0.0
Zn4 N531 C536 C535 173.1(6)
C546 N541 N542 C543 164.6(11)
C545 N541 N542 C543 0.0
C546 N541 N542 Zn4 -25.6(13)
C545 N541 N542 Zn4 169.8(8)
N631 Zn4 N542 N541 4.2(8)
N531 Zn4 N542 N541 -173.0(8)
N342 Zn4 N542 N541 98.2(8)
N331 Zn4 N542 N541 167.2(12)
N642 Zn4 N542 N541 -71.3(8)
N631 Zn4 N542 C543 173.7(5)
N531 Zn4 N542 C543 -3.4(5)
N342 Zn4 N542 C543 -92.3(5)
N331 Zn4 N542 C543 -23.3(17)
N642 Zn4 N542 C543 98.2(5)
N531 C532 C543 N542 -4.9(10)
C533 C532 C543 N542 170.3(5)
N531 C532 C543 C544 173.1(7)
C533 C532 C543 C544 -11.7(12)
N541 N542 C543 C532 178.5(9)
Zn4 N542 C543 C532 5.7(8)
N541 N542 C543 C544 0.0
Zn4 N542 C543 C544 -172.8(6)
C532 C543 C544 C545 -178.1(11)
N542 C543 C544 C545 0.0
C543 C544 C545 N541 0.0
C546 N541 C545 C544 -164.2(11)
N542 N541 C545 C544 0.0
N542 N541 C546 C563 94.4(11)
C545 N541 C546 C563 -103.8(11)
C556 C551 C552 C553 0.0
C561 C551 C552 C553 -178.7(8)
C551 C552 C553 C554 0.0
C551 C552 C553 C526 -178.6(10)
N521 C526 C553 C554 -166.2(8)
N521 C526 C553 C552 12.4(14)
C552 C553 C554 C555 0.0
C526 C553 C554 C555 178.7(9)
C553 C554 C555 C556 0.0
C554 C555 C556 C551 0.0
C552 C551 C556 C555 0.0
C561 C551 C556 C555 178.7(8)
C552 C551 C561 C562 -146.7(5)
C556 C551 C561 C562 34.6(8)
C552 C551 C561 C566 33.2(8)
C556 C551 C561 C566 -145.5(5)
C566 C561 C562 C563 0.0
C551 C561 C562 C563 179.8(7)
C561 C562 C563 C564 0.0
C561 C562 C563 C546 -178.2(8)
N541 C546 C563 C562 -173.7(7)
N541 C546 C563 C564 8.1(13)
C562 C563 C564 C565 0.0
C546 C563 C564 C565 178.1(9)
C563 C564 C565 C566 0.0
C564 C565 C566 C561 0.0
C562 C561 C566 C565 0.0
C551 C561 C566 C565 -179.8(8)
N431 Zn3 N611 C612 -47(4)
N622 Zn3 N611 C612 -2.4(5)
N231 Zn3 N611 C612 168.7(5)
N442 Zn3 N611 C612 -99.6(5)
N242 Zn3 N611 C612 94.1(5)
N431 Zn3 N611 C616 138(4)
N622 Zn3 N611 C616 -176.8(7)
N231 Zn3 N611 C616 -5.7(6)
N442 Zn3 N611 C616 85.9(6)
N242 Zn3 N611 C616 -80.4(6)
C616 N611 C612 C623 -176.6(11)
Zn3 N611 C612 C623 8.7(9)
C616 N611 C612 C613 0.0
Zn3 N611 C612 C613 -174.7(7)
C623 C612 C613 C614 176.4(11)
N611 C612 C613 C614 0.0
C612 C613 C614 C615 0.0
C613 C614 C615 C616 0.0
C614 C615 C616 N611 0.0
C612 N611 C616 C615 0.0
Zn3 N611 C616 C615 174.2(8)
C626 N621 N622 C623 175.3(12)
C625 N621 N622 C623 0.0
C626 N621 N622 Zn3 -10.1(15)
C625 N621 N622 Zn3 174.7(11)
N431 Zn3 N622 N621 -1.7(10)
N611 Zn3 N622 N621 -178.2(10)
N231 Zn3 N622 N621 135.0(14)
N442 Zn3 N622 N621 -79.8(10)
N242 Zn3 N622 N621 92.5(9)
N431 Zn3 N622 C623 172.9(6)
N611 Zn3 N622 C623 -3.7(6)
N231 Zn3 N622 C623 -50.4(18)
N442 Zn3 N622 C623 94.8(6)
N242 Zn3 N622 C623 -93.0(6)
N611 C612 C623 N622 -12.5(12)
C613 C612 C623 N622 171.0(7)
N611 C612 C623 C624 175.6(8)
C613 C612 C623 C624 -0.8(15)
N621 N622 C623 C612 -173.8(11)
Zn3 N622 C623 C612 9.8(10)
N621 N622 C623 C624 0.0
Zn3 N622 C623 C624 -176.4(7)
C612 C623 C624 C625 172.4(14)
N622 C623 C624 C625 0.0
C623 C624 C625 N621 0.0
C626 N621 C625 C624 -175.1(13)
N622 N621 C625 C624 0.0
N622 N621 C626 C653 80.9(13)
C625 N621 C626 C653 -104.8(11)
N531 Zn4 N631 C632 -62(4)
N542 Zn4 N631 C632 -98.3(4)
N342 Zn4 N631 C632 160.8(4)
N331 Zn4 N631 C632 85.2(4)
N642 Zn4 N631 C632 -2.8(4)
N531 Zn4 N631 C636 123(4)
N542 Zn4 N631 C636 87.2(4)
N342 Zn4 N631 C636 -13.7(4)
N331 Zn4 N631 C636 -89.4(4)
N642 Zn4 N631 C636 -177.3(5)
C636 N631 C632 C643 178.8(8)
Zn4 N631 C632 C643 4.2(7)
C636 N631 C632 C633 0.0
Zn4 N631 C632 C633 -174.6(5)
C643 C632 C633 C634 -178.7(8)
N631 C632 C633 C634 0.0
C632 C633 C634 C635 0.0
C633 C634 C635 C636 0.0
C634 C635 C636 N631 0.0
C632 N631 C636 C635 0.0
Zn4 N631 C636 C635 174.4(5)
C646 N641 N642 C643 -177.1(10)
C645 N641 N642 C643 0.0
C646 N641 N642 Zn4 7.5(11)
C645 N641 N642 Zn4 -175.4(8)
N631 Zn4 N642 N641 176.3(7)
N531 Zn4 N642 N641 -7.8(7)
N542 Zn4 N642 N641 -86.0(7)
N342 Zn4 N642 N641 124.1(9)
N331 Zn4 N642 N641 83.9(7)
N631 Zn4 N642 C643 1.0(4)
N531 Zn4 N642 C643 176.8(4)
N542 Zn4 N642 C643 98.7(4)
N342 Zn4 N642 C643 -51.2(10)
N331 Zn4 N642 C643 -91.5(5)
N631 C632 C643 N642 -3.3(9)
C633 C632 C643 N642 175.4(5)
N631 C632 C643 C644 -178.1(6)
C633 C632 C643 C644 0.7(11)
N641 N642 C643 C632 -175.8(9)
Zn4 N642 C643 C632 1.0(8)
N641 N642 C643 C644 0.0
Zn4 N642 C643 C644 176.8(5)
C632 C643 C644 C645 175.3(10)
N642 C643 C644 C645 0.0
C643 C644 C645 N641 0.0
C646 N641 C645 C644 176.7(11)
N642 N641 C645 C644 0.0
N642 N641 C646 C663 79.0(12)
C645 N641 C646 C663 -97.3(12)
C656 C651 C652 C653 0.0
C661 C651 C652 C653 -178.8(7)
C651 C652 C653 C654 0.0
C651 C652 C653 C626 -179.9(8)
N621 C626 C653 C652 -167.5(7)
N621 C626 C653 C654 12.6(13)
C652 C653 C654 C655 0.0
C626 C653 C654 C655 179.9(9)
C653 C654 C655 C656 0.0
C654 C655 C656 C651 0.0
C652 C651 C656 C655 0.0
C661 C651 C656 C655 178.8(7)
C652 C651 C661 C662 -153.6(5)
C656 C651 C661 C662 27.6(8)
C652 C651 C661 C666 28.8(8)
C656 C651 C661 C666 -150.0(5)
C666 C661 C662 C663 0.0
C651 C661 C662 C663 -177.6(8)
C661 C662 C663 C664 0.0
C661 C662 C663 C646 -175.4(9)
N641 C646 C663 C664 -158.7(8)
N641 C646 C663 C662 16.8(14)
C662 C663 C664 C665 0.0
C646 C663 C664 C665 175.5(9)
C663 C664 C665 C666 0.0
C664 C665 C666 C661 0.0
C662 C661 C666 C665 0.0
C651 C661 C666 C665 177.5(8)
